data_4314926
loop_
_publ_author_name
'Eric J. Schelter'
'Ruilian Wu'
'Jacqueline M. Veauthier'
'Eric D. Bauer'
'Corwin H. Booth'
'Robert K. Thomson'
'Christopher R. Graves'
'Kevin D. John'
'Brian L. Scott'
'Joe D. Thompson'
'David E. Morris'
'Jaqueline L. Kiplinger'

_publ_section_title
;
 Comparative Study of f-Element Electronic Structure across a Series of
 Multimetallic Actinide and Lanthanoid-Actinide Complexes Possessing
 Redox-Active Bridging Ligands
;
_journal_name_full 'Inorganic Chemistry'
_journal_page_first 1995
_journal_page_last 2007
_journal_paper_doi 10.1021/ic9024475
_journal_volume 49
_journal_year 2010
_chemical_formula_sum 'C131 H156 N8 U Yb2'
_chemical_formula_weight 2426.75
_chemical_name_systematic
; 
 ? 
;
_space_group_IT_number 2
_symmetry_cell_setting triclinic
_symmetry_space_group_name_Hall '-P 1'
_symmetry_space_group_name_H-M 'P -1'
_atom_sites_solution_hydrogens geom
_atom_sites_solution_primary direct
_atom_sites_solution_secondary difmap
_audit_creation_method SHELXL-97
_cell_angle_alpha 104.710(2)
_cell_angle_beta 92.122(2)
_cell_angle_gamma 90.266(2)
_cell_formula_units_Z 2
_cell_length_a 13.3201(13)
_cell_length_b 17.9749(18)
_cell_length_c 24.197(2)
_cell_measurement_temperature 141(2)
_cell_volume 5599.1(9)
_computing_cell_refinement 'SAINT+, v. 7.06 (Bruker AXS, 2001)'
_computing_data_collection 'APEX II, v. 1.08 (Bruker AXS, 2003)'
_computing_data_reduction 'SAINT+, v. 7.06 (Bruker AXS, 2001)'
_computing_molecular_graphics 'SHELXTL, v. 6.10, (Bruker AXS, 2000)'
_computing_publication_material 'SHELXTL, v. 6.10, (Bruker AXS, 2000)'
_computing_structure_refinement 'SHELXL-97 (Sheldrick, 1997)'
_computing_structure_solution 'SHELXS-97 (Sheldrick, 1990)'
_diffrn_ambient_temperature 141(2)
_diffrn_measured_fraction_theta_full 0.992
_diffrn_measured_fraction_theta_max 0.992
_diffrn_measurement_device_type 'Bruker D8 with APEXII CCD'
_diffrn_measurement_method '\w scans'
_diffrn_radiation_monochromator graphite
_diffrn_radiation_source 'fine-focus sealed tube'
_diffrn_radiation_type MoK\a
_diffrn_radiation_wavelength 0.71073
_diffrn_reflns_av_R_equivalents 0.0784
_diffrn_reflns_av_sigmaI/netI 0.1185
_diffrn_reflns_limit_h_max 15
_diffrn_reflns_limit_h_min -15
_diffrn_reflns_limit_k_max 21
_diffrn_reflns_limit_k_min -21
_diffrn_reflns_limit_l_max 28
_diffrn_reflns_limit_l_min -28
_diffrn_reflns_number 50448
_diffrn_reflns_theta_full 24.77
_diffrn_reflns_theta_max 24.77
_diffrn_reflns_theta_min 1.17
_diffrn_standards_decay_% 0
_diffrn_standards_interval_count 0
_diffrn_standards_interval_time 0
_diffrn_standards_number 0
_exptl_absorpt_coefficient_mu 3.153
_exptl_absorpt_correction_T_max 0.7434
_exptl_absorpt_correction_T_min 0.6666
_exptl_absorpt_correction_type multi-scan
_exptl_absorpt_process_details 'SADABS 2.03 (Sheldrick, 2001)'
_exptl_crystal_colour black
_exptl_crystal_density_diffrn 1.439
_exptl_crystal_density_method 'not measured'
_exptl_crystal_description block
_exptl_crystal_F_000 2460
_exptl_crystal_size_max 0.14
_exptl_crystal_size_mid 0.12
_exptl_crystal_size_min 0.10
_platon_squeeze_details
;
Six lattice toluene molecules per cell removed using Platon/squeeze.
;
_refine_diff_density_max 1.678
_refine_diff_density_min -0.858
_refine_diff_density_rms 0.140
_refine_ls_extinction_method none
_refine_ls_goodness_of_fit_ref 0.893
_refine_ls_hydrogen_treatment constr
_refine_ls_matrix_type full
_refine_ls_number_parameters 1093
_refine_ls_number_reflns 19041
_refine_ls_number_restraints 0
_refine_ls_restrained_S_all 0.893
_refine_ls_R_factor_all 0.0720
_refine_ls_R_factor_gt 0.0469
_refine_ls_shift/su_max 0.004
_refine_ls_shift/su_mean 0.000
_refine_ls_structure_factor_coef Fsqd
_refine_ls_weighting_details 'calc w=1/[\s^2^(Fo^2^)+(0.0400P)^2^+0.0000P] where P=(Fo^2^+2Fc^2^)/3'
_refine_ls_weighting_scheme calc
_refine_ls_wR_factor_gt 0.1112
_refine_ls_wR_factor_ref 0.1204
_reflns_number_gt 12868
_reflns_number_total 19041
_reflns_threshold_expression >2sigma(I)
_cod_data_source_file ic9024475_si_002_1.cif
_cod_data_source_block apx242s
_cod_original_cell_volume 5599.0(10)
_cod_database_code 4314926

loop_
_symmetry_equiv_pos_as_xyz
'x, y, z'
'-x, -y, -z'

loop_
_atom_site_label
_atom_site_type_symbol
_atom_site_fract_x
_atom_site_fract_y
_atom_site_fract_z
_atom_site_U_iso_or_equiv
_atom_site_adp_type
_atom_site_occupancy
_atom_site_symmetry_multiplicity
_atom_site_calc_flag
_atom_site_refinement_flags
_atom_site_disorder_assembly
_atom_site_disorder_group
U1 U 0.09667(2) 0.614445(15) 0.345079(11) 0.02650(9) Uani 1 1 d . . .
Yb1 Yb -0.14800(2) 1.052414(16) 0.304307(13) 0.02453(9) Uani 1 1 d . . .
Yb2 Yb 0.29089(2) 0.748381(17) 0.038453(13) 0.02474(9) Uani 1 1 d . . .
N1 N -0.0306(5) 0.6547(3) 0.3108(2) 0.0282(14) Uani 1 1 d . . .
N2 N 0.2176(4) 0.6692(3) 0.3193(2) 0.0272(14) Uani 1 1 d . . .
N3 N -0.3109(4) 0.9893(3) 0.2886(2) 0.0292(14) Uani 1 1 d . . .
N4 N -0.1371(4) 0.9203(3) 0.2948(2) 0.0232(13) Uani 1 1 d . . .
N5 N 0.0251(4) 1.0096(3) 0.3102(2) 0.0267(14) Uani 1 1 d . . .
N6 N 0.1232(4) 0.7343(3) 0.0728(2) 0.0256(14) Uani 1 1 d . . .
N7 N 0.2951(4) 0.7360(3) 0.1327(2) 0.0244(13) Uani 1 1 d . . .
N8 N 0.4603(4) 0.7560(3) 0.0811(2) 0.0266(14) Uani 1 1 d . . .
C1 C 0.0149(6) 0.6391(5) 0.4507(3) 0.0341(19) Uani 1 1 d . . .
C2 C 0.1183(6) 0.6297(4) 0.4611(3) 0.037(2) Uani 1 1 d . . .
C3 C 0.1708(6) 0.6922(4) 0.4525(3) 0.0352(19) Uani 1 1 d . . .
C4 C 0.0996(6) 0.7422(4) 0.4369(3) 0.0348(19) Uani 1 1 d . . .
C5 C 0.0023(6) 0.7101(5) 0.4378(3) 0.039(2) Uani 1 1 d . . .
C6 C -0.0694(7) 0.5862(5) 0.4591(4) 0.060(3) Uani 1 1 d . . .
H6A H -0.1326 0.6047 0.4481 0.091 Uiso 1 1 calc R . .
H6B H -0.0698 0.5854 0.4986 0.091 Uiso 1 1 calc R . .
H6C H -0.0590 0.5352 0.4359 0.091 Uiso 1 1 calc R . .
C7 C 0.1667(7) 0.5676(5) 0.4850(3) 0.058(3) Uani 1 1 d . . .
H7A H 0.1420 0.5180 0.4635 0.087 Uiso 1 1 calc R . .
H7B H 0.1505 0.5753 0.5244 0.087 Uiso 1 1 calc R . .
H7C H 0.2383 0.5701 0.4822 0.087 Uiso 1 1 calc R . .
C8 C 0.2788(6) 0.7094(6) 0.4635(3) 0.058(3) Uani 1 1 d . . .
H8A H 0.2949 0.7562 0.4532 0.087 Uiso 1 1 calc R . .
H8B H 0.3166 0.6680 0.4411 0.087 Uiso 1 1 calc R . .
H8C H 0.2954 0.7155 0.5033 0.087 Uiso 1 1 calc R . .
C9 C 0.1214(7) 0.8209(4) 0.4302(4) 0.050(2) Uani 1 1 d . . .
H9A H 0.1928 0.8289 0.4307 0.075 Uiso 1 1 calc R . .
H9B H 0.0933 0.8585 0.4611 0.075 Uiso 1 1 calc R . .
H9C H 0.0921 0.8259 0.3945 0.075 Uiso 1 1 calc R . .
C10 C -0.0948(6) 0.7496(5) 0.4344(4) 0.051(2) Uani 1 1 d . . .
H10A H -0.1472 0.7119 0.4205 0.076 Uiso 1 1 calc R . .
H10B H -0.0897 0.7823 0.4088 0.076 Uiso 1 1 calc R . .
H10C H -0.1103 0.7800 0.4717 0.076 Uiso 1 1 calc R . .
C11 C 0.0278(6) 0.4727(4) 0.2790(3) 0.039(2) Uani 1 1 d . . .
C12 C 0.0853(6) 0.4555(4) 0.3256(3) 0.037(2) Uani 1 1 d . . .
C13 C 0.1873(6) 0.4717(4) 0.3196(3) 0.040(2) Uani 1 1 d . . .
C14 C 0.1959(6) 0.4979(4) 0.2685(3) 0.038(2) Uani 1 1 d . . .
C15 C 0.0989(6) 0.4999(4) 0.2437(3) 0.0322(18) Uani 1 1 d . . .
C16 C -0.0817(6) 0.4568(4) 0.2667(4) 0.050(2) Uani 1 1 d . . .
H16A H -0.1095 0.4389 0.2971 0.075 Uiso 1 1 calc R . .
H16B H -0.0915 0.4182 0.2313 0.075 Uiso 1 1 calc R . .
H16C H -0.1146 0.5032 0.2638 0.075 Uiso 1 1 calc R . .
C17 C 0.0442(7) 0.4142(4) 0.3657(4) 0.053(2) Uani 1 1 d . . .
H17A H -0.0277 0.4107 0.3607 0.079 Uiso 1 1 calc R . .
H17B H 0.0623 0.4417 0.4043 0.079 Uiso 1 1 calc R . .
H17C H 0.0713 0.3634 0.3581 0.079 Uiso 1 1 calc R . .
C18 C 0.2770(7) 0.4613(5) 0.3569(4) 0.055(3) Uani 1 1 d . . .
H18A H 0.3192 0.5065 0.3648 0.083 Uiso 1 1 calc R . .
H18B H 0.3144 0.4175 0.3374 0.083 Uiso 1 1 calc R . .
H18C H 0.2543 0.4532 0.3921 0.083 Uiso 1 1 calc R . .
C19 C 0.2924(6) 0.5106(4) 0.2414(4) 0.051(2) Uani 1 1 d . . .
H19A H 0.2775 0.5289 0.2080 0.077 Uiso 1 1 calc R . .
H19B H 0.3278 0.4630 0.2306 0.077 Uiso 1 1 calc R . .
H19C H 0.3335 0.5481 0.2682 0.077 Uiso 1 1 calc R . .
C20 C 0.0724(7) 0.5192(5) 0.1875(3) 0.049(2) Uani 1 1 d . . .
H20A H 0.1316 0.5369 0.1730 0.074 Uiso 1 1 calc R . .
H20B H 0.0229 0.5588 0.1936 0.074 Uiso 1 1 calc R . .
H20C H 0.0459 0.4741 0.1605 0.074 Uiso 1 1 calc R . .
C21 C -0.1189(5) 0.6840(4) 0.2997(3) 0.0251(16) Uani 1 1 d . . .
C22 C -0.2159(5) 0.6379(4) 0.2998(3) 0.0280(17) Uani 1 1 d . . .
H22A H -0.2002 0.5951 0.3161 0.034 Uiso 1 1 calc R . .
H22B H -0.2622 0.6706 0.3247 0.034 Uiso 1 1 calc R . .
C23 C -0.2686(5) 0.6065(4) 0.2423(3) 0.0268(17) Uani 1 1 d . . .
C24 C -0.3689(6) 0.5851(4) 0.2391(3) 0.0375(19) Uani 1 1 d . . .
H24 H -0.4046 0.5915 0.2723 0.045 Uiso 1 1 calc R . .
C25 C -0.4167(6) 0.5537(5) 0.1852(4) 0.051(2) Uani 1 1 d . . .
H25 H -0.4844 0.5399 0.1834 0.061 Uiso 1 1 calc R . .
C26 C -0.3670(7) 0.5429(4) 0.1360(4) 0.045(2) Uani 1 1 d . . .
H26 H -0.4002 0.5224 0.1009 0.054 Uiso 1 1 calc R . .
C27 C -0.2670(7) 0.5628(4) 0.1387(3) 0.041(2) Uani 1 1 d . . .
H27 H -0.2310 0.5541 0.1055 0.050 Uiso 1 1 calc R . .
C28 C -0.2198(6) 0.5961(4) 0.1918(3) 0.0316(18) Uani 1 1 d . . .
H28 H -0.1530 0.6119 0.1931 0.038 Uiso 1 1 calc R . .
C29 C -0.1250(5) 0.7599(4) 0.2927(3) 0.0255(16) Uani 1 1 d . . .
C30 C -0.2175(6) 0.7972(4) 0.2877(3) 0.0268(17) Uani 1 1 d . . .
H30 H -0.2771 0.7688 0.2833 0.032 Uiso 1 1 calc R . .
C31 C -0.2212(5) 0.8760(4) 0.2893(3) 0.0257(16) Uani 1 1 d . . .
C32 C -0.0471(5) 0.8836(4) 0.2970(3) 0.0234(16) Uani 1 1 d . . .
C33 C -0.0387(5) 0.8084(4) 0.2961(3) 0.0235(16) Uani 1 1 d . . .
H33 H 0.0249 0.7877 0.2977 0.028 Uiso 1 1 calc R . .
C34 C -0.3176(5) 0.9130(4) 0.2866(3) 0.0249(16) Uani 1 1 d . . .
C35 C -0.4114(5) 0.8764(4) 0.2806(3) 0.0282(17) Uani 1 1 d . . .
H35 H -0.4157 0.8250 0.2814 0.034 Uiso 1 1 calc R . .
C36 C -0.4977(6) 0.9152(4) 0.2736(3) 0.0321(18) Uani 1 1 d . . .
H36 H -0.5599 0.8901 0.2684 0.039 Uiso 1 1 calc R . .
C37 C -0.4904(6) 0.9928(4) 0.2744(3) 0.0357(19) Uani 1 1 d . . .
H37 H -0.5470 1.0209 0.2693 0.043 Uiso 1 1 calc R . .
C38 C -0.3956(6) 1.0264(4) 0.2831(3) 0.0320(18) Uani 1 1 d . . .
H38 H -0.3906 1.0787 0.2853 0.038 Uiso 1 1 calc R . .
C39 C 0.0421(5) 0.9344(4) 0.3030(3) 0.0275(17) Uani 1 1 d . . .
C40 C 0.1415(6) 0.9070(4) 0.3021(3) 0.0357(19) Uani 1 1 d . . .
H40 H 0.1536 0.8545 0.2941 0.043 Uiso 1 1 calc R . .
C41 C 0.2203(5) 0.9595(4) 0.3133(3) 0.0341(19) Uani 1 1 d . . .
H41 H 0.2861 0.9427 0.3146 0.041 Uiso 1 1 calc R . .
C42 C 0.2016(6) 1.0360(4) 0.3224(3) 0.040(2) Uani 1 1 d . . .
H42 H 0.2540 1.0720 0.3301 0.048 Uiso 1 1 calc R . .
C43 C 0.1049(6) 1.0584(4) 0.3201(3) 0.0297(17) Uani 1 1 d . . .
H43 H 0.0927 1.1106 0.3256 0.036 Uiso 1 1 calc R . .
C44 C -0.0865(6) 1.0886(4) 0.4165(3) 0.0322(18) Uani 1 1 d . . .
C45 C -0.1826(5) 1.0567(4) 0.4134(3) 0.0259(17) Uani 1 1 d . . .
C46 C -0.2516(6) 1.1097(4) 0.4002(3) 0.0342(19) Uani 1 1 d . . .
C47 C -0.1966(7) 1.1721(4) 0.3905(3) 0.038(2) Uani 1 1 d . . .
C48 C -0.0930(7) 1.1586(4) 0.4001(3) 0.037(2) Uani 1 1 d . . .
C49 C 0.0057(6) 1.0570(5) 0.4403(3) 0.039(2) Uani 1 1 d . . .
H49A H 0.0632 1.0882 0.4379 0.059 Uiso 1 1 calc R . .
H49B H 0.0161 1.0052 0.4186 0.059 Uiso 1 1 calc R . .
H49C H -0.0036 1.0576 0.4796 0.059 Uiso 1 1 calc R . .
C50 C -0.2103(6) 0.9825(4) 0.4279(3) 0.0317(18) Uani 1 1 d . . .
H50A H -0.1552 0.9469 0.4187 0.038 Uiso 1 1 calc R . .
H50B H -0.2686 0.9596 0.4045 0.038 Uiso 1 1 calc R . .
C51 C -0.2336(6) 0.9948(4) 0.4917(3) 0.043(2) Uani 1 1 d . . .
H51A H -0.2506 0.9462 0.4989 0.064 Uiso 1 1 calc R . .
H51B H -0.2891 1.0290 0.5007 0.064 Uiso 1 1 calc R . .
H51C H -0.1757 1.0166 0.5150 0.064 Uiso 1 1 calc R . .
C52 C -0.3635(6) 1.1081(5) 0.4084(3) 0.057(3) Uani 1 1 d . . .
H52A H -0.3827 1.0594 0.4146 0.085 Uiso 1 1 calc R . .
H52B H -0.3989 1.1154 0.3750 0.085 Uiso 1 1 calc R . .
H52C H -0.3800 1.1486 0.4410 0.085 Uiso 1 1 calc R . .
C53 C -0.2379(8) 1.2485(4) 0.3821(3) 0.062(3) Uani 1 1 d . . .
H53A H -0.1833 1.2801 0.3758 0.093 Uiso 1 1 calc R . .
H53B H -0.2718 1.2748 0.4157 0.093 Uiso 1 1 calc R . .
H53C H -0.2842 1.2383 0.3496 0.093 Uiso 1 1 calc R . .
C54 C -0.0103(7) 1.2202(4) 0.4079(3) 0.045(2) Uani 1 1 d . . .
H54A H 0.0535 1.1981 0.4136 0.068 Uiso 1 1 calc R . .
H54B H -0.0234 1.2616 0.4406 0.068 Uiso 1 1 calc R . .
H54C H -0.0093 1.2395 0.3744 0.068 Uiso 1 1 calc R . .
C55 C -0.0522(5) 1.0680(4) 0.2123(3) 0.0298(17) Uani 1 1 d . . .
C56 C -0.1299(6) 1.0117(4) 0.1915(3) 0.0292(17) Uani 1 1 d . . .
C57 C -0.2231(6) 1.0495(4) 0.1971(3) 0.0279(17) Uani 1 1 d . . .
C58 C -0.2054(5) 1.1283(4) 0.2249(3) 0.0287(17) Uani 1 1 d . . .
C59 C -0.0977(6) 1.1396(4) 0.2350(3) 0.0286(17) Uani 1 1 d . . .
C60 C 0.0563(6) 1.0563(4) 0.1997(3) 0.040(2) Uani 1 1 d . . .
H60A H 0.0680 1.0025 0.1842 0.060 Uiso 1 1 calc R . .
H60B H 0.0964 1.0745 0.2344 0.060 Uiso 1 1 calc R . .
H60C H 0.0743 1.0843 0.1726 0.060 Uiso 1 1 calc R . .
C61 C -0.1147(6) 0.9287(4) 0.1616(3) 0.0319(18) Uani 1 1 d . . .
H61A H -0.0445 0.9171 0.1632 0.048 Uiso 1 1 calc R . .
H61B H -0.1378 0.9194 0.1223 0.048 Uiso 1 1 calc R . .
H61C H -0.1519 0.8966 0.1800 0.048 Uiso 1 1 calc R . .
C62 C -0.3179(6) 1.0146(4) 0.1673(3) 0.0370(19) Uani 1 1 d . . .
H62A H -0.3717 1.0502 0.1776 0.056 Uiso 1 1 calc R . .
H62B H -0.3330 0.9682 0.1783 0.056 Uiso 1 1 calc R . .
H62C H -0.3104 1.0028 0.1267 0.056 Uiso 1 1 calc R . .
C63 C -0.2813(6) 1.1922(4) 0.2325(4) 0.047(2) Uani 1 1 d . . .
H63A H -0.2499 1.2398 0.2531 0.071 Uiso 1 1 calc R . .
H63B H -0.3364 1.1805 0.2535 0.071 Uiso 1 1 calc R . .
H63C H -0.3056 1.1967 0.1957 0.071 Uiso 1 1 calc R . .
C64 C -0.0436(6) 1.2157(4) 0.2536(3) 0.0337(18) Uani 1 1 d . . .
H64A H 0.0164 1.2100 0.2761 0.040 Uiso 1 1 calc R . .
H64B H -0.0865 1.2524 0.2780 0.040 Uiso 1 1 calc R . .
C65 C -0.0132(7) 1.2481(4) 0.2035(3) 0.046(2) Uani 1 1 d . . .
H65A H 0.0213 1.2965 0.2181 0.069 Uiso 1 1 calc R . .
H65B H -0.0723 1.2554 0.1816 0.069 Uiso 1 1 calc R . .
H65C H 0.0303 1.2126 0.1795 0.069 Uiso 1 1 calc R . .
C66 C 0.3027(6) 0.6903(4) 0.2986(3) 0.0289(17) Uani 1 1 d . . .
C67 C 0.4018(5) 0.6849(4) 0.3291(3) 0.0316(18) Uani 1 1 d . . .
H67A H 0.4491 0.6598 0.3010 0.038 Uiso 1 1 calc R . .
H67B H 0.3927 0.6520 0.3548 0.038 Uiso 1 1 calc R . .
C68 C 0.4488(5) 0.7607(4) 0.3636(3) 0.0270(17) Uani 1 1 d . . .
C69 C 0.5462(6) 0.7634(5) 0.3860(3) 0.042(2) Uani 1 1 d . . .
H69 H 0.5835 0.7186 0.3783 0.050 Uiso 1 1 calc R . .
C70 C 0.5895(6) 0.8299(5) 0.4192(4) 0.046(2) Uani 1 1 d . . .
H70 H 0.6549 0.8294 0.4340 0.056 Uiso 1 1 calc R . .
C71 C 0.5366(6) 0.8978(5) 0.4307(3) 0.047(2) Uani 1 1 d . . .
H71 H 0.5653 0.9428 0.4537 0.056 Uiso 1 1 calc R . .
C72 C 0.4398(6) 0.8974(5) 0.4073(3) 0.039(2) Uani 1 1 d . . .
H72 H 0.4035 0.9427 0.4139 0.046 Uiso 1 1 calc R . .
C73 C 0.3970(6) 0.8292(4) 0.3740(3) 0.0346(19) Uani 1 1 d . . .
H73 H 0.3322 0.8295 0.3584 0.041 Uiso 1 1 calc R . .
C74 C 0.3017(6) 0.7102(4) 0.2454(3) 0.0307(18) Uani 1 1 d . . .
C75 C 0.2104(5) 0.7133(4) 0.2136(3) 0.0259(17) Uani 1 1 d . . .
H75 H 0.1498 0.7075 0.2300 0.031 Uiso 1 1 calc R . .
C76 C 0.2085(5) 0.7244(4) 0.1602(3) 0.0254(17) Uani 1 1 d . . .
C77 C 0.3846(5) 0.7339(4) 0.1635(3) 0.0242(16) Uani 1 1 d . . .
C78 C 0.3882(5) 0.7234(4) 0.2173(3) 0.0259(16) Uani 1 1 d . . .
H78 H 0.4504 0.7250 0.2363 0.031 Uiso 1 1 calc R . .
C79 C 0.1142(5) 0.7248(4) 0.1267(3) 0.0259(16) Uani 1 1 d . . .
C80 C 0.0197(5) 0.7132(4) 0.1466(3) 0.0316(18) Uani 1 1 d . . .
H80 H 0.0142 0.7076 0.1836 0.038 Uiso 1 1 calc R . .
C81 C -0.0642(6) 0.7099(4) 0.1123(3) 0.0367(19) Uani 1 1 d . . .
H81 H -0.1273 0.7024 0.1253 0.044 Uiso 1 1 calc R . .
C82 C -0.0537(6) 0.7181(4) 0.0574(3) 0.0360(19) Uani 1 1 d . . .
H82 H -0.1096 0.7156 0.0328 0.043 Uiso 1 1 calc R . .
C83 C 0.0406(6) 0.7301(4) 0.0399(3) 0.0336(18) Uani 1 1 d . . .
H83 H 0.0468 0.7354 0.0029 0.040 Uiso 1 1 calc R . .
C84 C 0.4749(5) 0.7440(4) 0.1332(3) 0.0302(18) Uani 1 1 d . . .
C85 C 0.5732(5) 0.7423(4) 0.1568(3) 0.0298(17) Uani 1 1 d . . .
H85 H 0.5830 0.7314 0.1922 0.036 Uiso 1 1 calc R . .
C86 C 0.6552(6) 0.7571(4) 0.1270(3) 0.0352(19) Uani 1 1 d . . .
H86 H 0.7200 0.7587 0.1430 0.042 Uiso 1 1 calc R . .
C87 C 0.6387(6) 0.7693(5) 0.0738(4) 0.044(2) Uani 1 1 d . . .
H87 H 0.6920 0.7790 0.0528 0.053 Uiso 1 1 calc R . .
C88 C 0.5412(6) 0.7667(4) 0.0520(3) 0.0347(19) Uani 1 1 d . . .
H88 H 0.5307 0.7728 0.0152 0.042 Uiso 1 1 calc R . .
C89 C 0.3660(6) 0.8934(4) 0.0535(3) 0.0331(18) Uani 1 1 d . . .
C90 C 0.2782(6) 0.8999(4) 0.0854(3) 0.0297(18) Uani 1 1 d . . .
C91 C 0.1932(5) 0.8817(4) 0.0479(3) 0.0242(16) Uani 1 1 d . . .
C92 C 0.2271(5) 0.8586(4) -0.0084(3) 0.0319(18) Uani 1 1 d . . .
C93 C 0.3329(6) 0.8672(4) -0.0053(3) 0.0309(18) Uani 1 1 d . . .
C94 C 0.4652(6) 0.9280(4) 0.0769(4) 0.052(2) Uani 1 1 d . . .
H94A H 0.5131 0.9167 0.0474 0.077 Uiso 1 1 calc R . .
H94B H 0.4875 0.9070 0.1079 0.077 Uiso 1 1 calc R . .
H94C H 0.4589 0.9828 0.0906 0.077 Uiso 1 1 calc R . .
C95 C 0.2774(6) 0.9293(4) 0.1495(3) 0.044(2) Uani 1 1 d . . .
H95A H 0.3452 0.9373 0.1649 0.066 Uiso 1 1 calc R . .
H95B H 0.2443 0.8923 0.1653 0.066 Uiso 1 1 calc R . .
H95C H 0.2421 0.9771 0.1593 0.066 Uiso 1 1 calc R . .
C96 C 0.0874(5) 0.8988(4) 0.0655(3) 0.039(2) Uani 1 1 d . . .
H96A H 0.0858 0.9127 0.1065 0.059 Uiso 1 1 calc R . .
H96B H 0.0458 0.8540 0.0503 0.059 Uiso 1 1 calc R . .
H96C H 0.0630 0.9406 0.0510 0.059 Uiso 1 1 calc R . .
C97 C 0.1597(6) 0.8452(4) -0.0613(3) 0.044(2) Uani 1 1 d . . .
H97A H 0.1044 0.8115 -0.0581 0.053 Uiso 1 1 calc R . .
H97B H 0.1972 0.8196 -0.0942 0.053 Uiso 1 1 calc R . .
C98 C 0.1182(7) 0.9191(5) -0.0708(4) 0.065(3) Uani 1 1 d . . .
H98A H 0.0756 0.9079 -0.1048 0.098 Uiso 1 1 calc R . .
H98B H 0.1726 0.9522 -0.0749 0.098 Uiso 1 1 calc R . .
H98C H 0.0800 0.9442 -0.0386 0.098 Uiso 1 1 calc R . .
C99 C 0.3998(6) 0.8619(5) -0.0558(3) 0.043(2) Uani 1 1 d . . .
H99A H 0.4688 0.8694 -0.0424 0.065 Uiso 1 1 calc R . .
H99B H 0.3815 0.9009 -0.0749 0.065 Uiso 1 1 calc R . .
H99C H 0.3914 0.8121 -0.0821 0.065 Uiso 1 1 calc R . .
C100 C 0.2469(6) 0.5968(4) 0.0032(3) 0.0293(18) Uani 1 1 d . . .
C101 C 0.3534(6) 0.6046(4) 0.0067(3) 0.0303(18) Uani 1 1 d . . .
C102 C 0.3842(5) 0.6362(4) -0.0367(3) 0.0303(18) Uani 1 1 d . . .
C103 C 0.2967(6) 0.6492(4) -0.0681(3) 0.0347(19) Uani 1 1 d . . .
C104 C 0.2130(6) 0.6263(4) -0.0434(3) 0.038(2) Uani 1 1 d . . .
C105 C 0.1833(7) 0.5596(4) 0.0384(3) 0.050(2) Uani 1 1 d . . .
H10D H 0.1161 0.5803 0.0392 0.060 Uiso 1 1 calc R . .
H10E H 0.2109 0.5718 0.0774 0.060 Uiso 1 1 calc R . .
C106 C 0.1774(8) 0.4725(5) 0.0150(4) 0.071(3) Uani 1 1 d . . .
H10F H 0.1355 0.4508 0.0386 0.106 Uiso 1 1 calc R . .
H10G H 0.2436 0.4516 0.0152 0.106 Uiso 1 1 calc R . .
H10H H 0.1493 0.4602 -0.0234 0.106 Uiso 1 1 calc R . .
C107 C 0.4213(7) 0.5742(4) 0.0476(3) 0.047(2) Uani 1 1 d . . .
H10I H 0.3811 0.5569 0.0741 0.071 Uiso 1 1 calc R . .
H10J H 0.4663 0.6145 0.0682 0.071 Uiso 1 1 calc R . .
H10K H 0.4595 0.5321 0.0263 0.071 Uiso 1 1 calc R . .
C108 C 0.4903(6) 0.6383(4) -0.0579(3) 0.044(2) Uani 1 1 d . . .
H10L H 0.4895 0.6626 -0.0890 0.065 Uiso 1 1 calc R . .
H10M H 0.5143 0.5868 -0.0709 0.065 Uiso 1 1 calc R . .
H10N H 0.5339 0.6669 -0.0273 0.065 Uiso 1 1 calc R . .
C109 C 0.2951(7) 0.6674(4) -0.1257(3) 0.046(2) Uani 1 1 d . . .
H10O H 0.3615 0.6818 -0.1335 0.069 Uiso 1 1 calc R . .
H10P H 0.2502 0.7090 -0.1254 0.069 Uiso 1 1 calc R . .
H10Q H 0.2727 0.6228 -0.1547 0.069 Uiso 1 1 calc R . .
C110 C 0.1102(7) 0.6134(5) -0.0722(4) 0.064(3) Uani 1 1 d . . .
H11A H 0.0643 0.5980 -0.0474 0.096 Uiso 1 1 calc R . .
H11B H 0.1130 0.5737 -0.1072 0.096 Uiso 1 1 calc R . .
H11C H 0.0876 0.6601 -0.0806 0.096 Uiso 1 1 calc R . .

loop_
_atom_site_aniso_label
_atom_site_aniso_U_11
_atom_site_aniso_U_22
_atom_site_aniso_U_33
_atom_site_aniso_U_23
_atom_site_aniso_U_13
_atom_site_aniso_U_12
U1 0.03761(18) 0.01961(15) 0.02250(15) 0.00608(12) -0.00090(12) -0.00259(12)
Yb1 0.0327(2) 0.01814(16) 0.02190(17) 0.00352(13) 0.00146(14) 0.00089(13)
Yb2 0.02696(19) 0.02531(17) 0.02153(17) 0.00509(14) 0.00161(13) 0.00043(14)
N1 0.045(4) 0.014(3) 0.023(3) -0.001(3) 0.004(3) -0.007(3)
N2 0.038(4) 0.024(3) 0.016(3) -0.001(3) -0.003(3) -0.007(3)
N3 0.036(4) 0.025(3) 0.026(3) 0.006(3) -0.003(3) 0.001(3)
N4 0.027(3) 0.017(3) 0.023(3) 0.001(3) 0.003(3) 0.000(3)
N5 0.029(4) 0.024(3) 0.025(3) 0.003(3) -0.003(3) -0.003(3)
N6 0.029(4) 0.031(3) 0.018(3) 0.006(3) 0.001(3) -0.002(3)
N7 0.026(3) 0.024(3) 0.020(3) 0.001(3) -0.001(3) 0.004(3)
N8 0.031(4) 0.023(3) 0.024(3) 0.003(3) 0.006(3) -0.001(3)
C1 0.038(5) 0.050(5) 0.017(4) 0.013(4) 0.003(3) -0.015(4)
C2 0.057(6) 0.035(5) 0.020(4) 0.012(4) -0.001(4) -0.006(4)
C3 0.054(6) 0.033(4) 0.017(4) 0.004(3) -0.005(4) -0.013(4)
C4 0.051(5) 0.028(4) 0.022(4) -0.001(3) 0.011(4) -0.018(4)
C5 0.053(6) 0.038(5) 0.022(4) -0.001(4) 0.006(4) -0.006(4)
C6 0.074(7) 0.068(6) 0.040(5) 0.015(5) -0.001(5) -0.030(5)
C7 0.084(7) 0.060(6) 0.034(5) 0.022(5) -0.006(5) -0.004(5)
C8 0.050(6) 0.091(7) 0.028(5) 0.009(5) -0.008(4) -0.026(5)
C9 0.067(6) 0.020(4) 0.059(6) 0.000(4) 0.027(5) -0.007(4)
C10 0.061(6) 0.049(5) 0.040(5) 0.006(4) 0.013(5) 0.002(5)
C11 0.042(5) 0.020(4) 0.049(5) -0.002(4) -0.009(4) -0.001(4)
C12 0.053(6) 0.022(4) 0.038(5) 0.012(4) -0.002(4) -0.001(4)
C13 0.048(6) 0.025(4) 0.044(5) 0.006(4) -0.009(4) -0.003(4)
C14 0.046(5) 0.014(4) 0.050(5) 0.001(4) 0.007(4) 0.008(4)
C15 0.045(5) 0.017(4) 0.028(4) -0.005(3) -0.001(4) 0.008(3)
C16 0.045(6) 0.026(4) 0.071(6) 0.000(4) -0.006(5) -0.004(4)
C17 0.078(7) 0.032(5) 0.047(5) 0.010(4) -0.003(5) -0.008(5)
C18 0.062(6) 0.043(5) 0.063(6) 0.020(5) -0.028(5) -0.009(5)
C19 0.064(6) 0.030(5) 0.054(6) -0.003(4) 0.018(5) 0.007(4)
C20 0.074(7) 0.045(5) 0.025(4) 0.002(4) 0.003(4) -0.002(5)
C21 0.035(5) 0.021(4) 0.018(4) 0.002(3) 0.004(3) -0.002(3)
C22 0.039(5) 0.014(4) 0.032(4) 0.007(3) -0.001(3) 0.002(3)
C23 0.030(4) 0.016(4) 0.036(4) 0.008(3) 0.006(3) 0.004(3)
C24 0.037(5) 0.028(4) 0.044(5) 0.002(4) 0.008(4) 0.004(4)
C25 0.029(5) 0.044(5) 0.071(7) 0.001(5) -0.010(5) -0.003(4)
C26 0.055(6) 0.032(5) 0.044(5) 0.002(4) -0.012(5) 0.004(4)
C27 0.056(6) 0.035(5) 0.029(5) 0.002(4) -0.003(4) 0.008(4)
C28 0.039(5) 0.021(4) 0.036(5) 0.010(3) -0.002(4) -0.007(3)
C29 0.037(5) 0.020(4) 0.022(4) 0.009(3) 0.003(3) -0.002(3)
C30 0.041(5) 0.022(4) 0.018(4) 0.004(3) 0.006(3) 0.000(3)
C31 0.034(5) 0.026(4) 0.017(4) 0.007(3) -0.002(3) -0.008(3)
C32 0.029(4) 0.022(4) 0.019(4) 0.003(3) 0.002(3) -0.003(3)
C33 0.027(4) 0.016(4) 0.024(4) -0.001(3) 0.002(3) 0.003(3)
C34 0.032(4) 0.024(4) 0.015(4) -0.001(3) 0.001(3) -0.006(3)
C35 0.023(4) 0.024(4) 0.036(4) 0.006(3) -0.001(3) -0.006(3)
C36 0.033(5) 0.036(5) 0.027(4) 0.009(4) 0.000(3) -0.006(4)
C37 0.032(5) 0.045(5) 0.029(4) 0.005(4) 0.008(4) 0.014(4)
C38 0.036(5) 0.027(4) 0.032(4) 0.007(3) 0.004(4) -0.004(4)
C39 0.034(5) 0.025(4) 0.025(4) 0.007(3) 0.009(3) 0.002(3)
C40 0.033(5) 0.031(4) 0.046(5) 0.015(4) 0.011(4) 0.007(4)
C41 0.020(4) 0.030(4) 0.056(5) 0.016(4) 0.004(4) -0.001(3)
C42 0.036(5) 0.033(5) 0.049(5) 0.006(4) 0.007(4) 0.001(4)
C43 0.040(5) 0.020(4) 0.028(4) 0.003(3) 0.001(3) -0.006(3)
C44 0.040(5) 0.030(4) 0.025(4) 0.003(3) 0.006(4) 0.001(4)
C45 0.033(4) 0.025(4) 0.016(4) -0.002(3) 0.003(3) -0.007(3)
C46 0.046(5) 0.037(5) 0.018(4) 0.002(3) 0.016(4) 0.005(4)
C47 0.069(6) 0.023(4) 0.018(4) -0.005(3) 0.006(4) 0.014(4)
C48 0.072(6) 0.017(4) 0.022(4) 0.005(3) 0.006(4) -0.009(4)
C49 0.038(5) 0.050(5) 0.035(5) 0.022(4) -0.005(4) -0.009(4)
C50 0.039(5) 0.031(4) 0.021(4) -0.001(3) -0.001(3) -0.006(4)
C51 0.070(6) 0.030(4) 0.030(4) 0.010(4) 0.004(4) -0.013(4)
C52 0.057(6) 0.079(7) 0.030(5) 0.002(5) 0.022(4) 0.021(5)
C53 0.117(9) 0.034(5) 0.034(5) 0.004(4) 0.018(5) 0.030(5)
C54 0.079(7) 0.032(4) 0.022(4) 0.002(4) 0.007(4) -0.020(4)
C55 0.034(5) 0.030(4) 0.023(4) 0.001(3) 0.010(3) 0.004(3)
C56 0.041(5) 0.032(4) 0.014(4) 0.004(3) 0.006(3) -0.001(4)
C57 0.040(5) 0.020(4) 0.023(4) 0.004(3) 0.000(3) 0.003(3)
C58 0.034(5) 0.028(4) 0.027(4) 0.012(3) -0.001(3) 0.006(3)
C59 0.044(5) 0.025(4) 0.021(4) 0.013(3) 0.004(3) -0.007(3)
C60 0.052(5) 0.029(4) 0.033(4) -0.005(4) 0.014(4) -0.004(4)
C61 0.050(5) 0.024(4) 0.019(4) 0.000(3) 0.005(4) -0.002(4)
C62 0.043(5) 0.041(5) 0.027(4) 0.009(4) -0.005(4) -0.002(4)
C63 0.053(6) 0.044(5) 0.047(5) 0.015(4) 0.000(4) 0.015(4)
C64 0.042(5) 0.028(4) 0.030(4) 0.005(3) 0.004(4) 0.002(4)
C65 0.065(6) 0.031(5) 0.046(5) 0.015(4) 0.008(5) -0.012(4)
C66 0.049(5) 0.020(4) 0.017(4) 0.006(3) -0.003(3) -0.002(3)
C67 0.035(5) 0.034(4) 0.028(4) 0.012(4) -0.001(3) -0.002(4)
C68 0.029(4) 0.038(4) 0.015(4) 0.007(3) 0.004(3) -0.005(3)
C69 0.036(5) 0.052(5) 0.043(5) 0.021(4) 0.004(4) -0.003(4)
C70 0.039(5) 0.056(6) 0.049(5) 0.022(5) -0.003(4) -0.013(5)
C71 0.033(5) 0.059(6) 0.043(5) 0.003(5) -0.005(4) -0.018(4)
C72 0.042(5) 0.042(5) 0.031(4) 0.006(4) 0.011(4) -0.005(4)
C73 0.029(4) 0.043(5) 0.033(4) 0.013(4) 0.000(4) -0.009(4)
C74 0.034(5) 0.029(4) 0.024(4) -0.003(3) 0.002(3) 0.003(3)
C75 0.030(4) 0.014(3) 0.031(4) 0.000(3) 0.014(3) 0.004(3)
C76 0.033(4) 0.018(4) 0.023(4) 0.002(3) 0.015(3) 0.000(3)
C77 0.022(4) 0.026(4) 0.023(4) 0.004(3) 0.008(3) 0.004(3)
C78 0.030(4) 0.024(4) 0.022(4) 0.003(3) -0.003(3) -0.005(3)
C79 0.024(4) 0.024(4) 0.032(4) 0.011(3) -0.002(3) 0.001(3)
C80 0.033(5) 0.034(4) 0.028(4) 0.007(4) 0.004(4) 0.007(4)
C81 0.027(5) 0.036(5) 0.051(5) 0.019(4) 0.002(4) 0.001(4)
C82 0.023(4) 0.046(5) 0.038(5) 0.008(4) 0.001(4) 0.005(4)
C83 0.033(5) 0.031(4) 0.035(5) 0.005(4) -0.002(4) 0.003(4)
C84 0.029(4) 0.022(4) 0.038(5) 0.004(3) 0.006(4) 0.001(3)
C85 0.025(4) 0.034(4) 0.029(4) 0.006(3) -0.003(3) 0.002(3)
C86 0.026(4) 0.036(5) 0.038(5) 0.000(4) 0.005(4) 0.004(4)
C87 0.034(5) 0.050(5) 0.048(5) 0.012(4) 0.011(4) 0.003(4)
C88 0.041(5) 0.030(4) 0.033(4) 0.008(4) -0.001(4) -0.001(4)
C89 0.037(5) 0.023(4) 0.043(5) 0.015(4) -0.006(4) 0.002(3)
C90 0.042(5) 0.018(4) 0.029(4) 0.005(3) -0.001(4) 0.005(3)
C91 0.023(4) 0.026(4) 0.021(4) 0.003(3) 0.000(3) 0.012(3)
C92 0.026(4) 0.034(4) 0.033(4) 0.003(4) 0.002(3) -0.001(3)
C93 0.039(5) 0.030(4) 0.029(4) 0.015(4) 0.016(4) 0.010(4)
C94 0.050(6) 0.022(4) 0.077(7) 0.007(4) -0.016(5) -0.005(4)
C95 0.055(6) 0.025(4) 0.051(5) 0.009(4) -0.011(4) 0.002(4)
C96 0.033(5) 0.042(5) 0.042(5) 0.009(4) 0.007(4) 0.009(4)
C97 0.050(6) 0.038(5) 0.042(5) 0.010(4) -0.005(4) 0.012(4)
C98 0.081(8) 0.080(7) 0.039(5) 0.023(5) -0.007(5) 0.005(6)
C99 0.036(5) 0.045(5) 0.055(5) 0.021(4) 0.011(4) 0.008(4)
C100 0.042(5) 0.018(4) 0.027(4) 0.003(3) 0.006(4) -0.008(3)
C101 0.051(5) 0.021(4) 0.018(4) 0.001(3) 0.005(4) -0.001(3)
C102 0.031(5) 0.027(4) 0.030(4) 0.001(3) 0.010(3) 0.005(3)
C103 0.045(5) 0.036(4) 0.022(4) 0.005(3) 0.005(4) 0.013(4)
C104 0.038(5) 0.037(5) 0.028(4) -0.012(4) 0.001(4) 0.001(4)
C105 0.075(7) 0.032(5) 0.039(5) -0.001(4) 0.024(5) -0.014(4)
C106 0.116(9) 0.035(5) 0.054(6) -0.004(5) 0.034(6) -0.025(6)
C107 0.071(6) 0.036(5) 0.033(5) 0.005(4) 0.010(4) 0.012(4)
C108 0.047(5) 0.032(5) 0.044(5) -0.004(4) 0.008(4) 0.004(4)
C109 0.069(6) 0.039(5) 0.027(4) 0.004(4) -0.003(4) 0.015(4)
C110 0.052(6) 0.065(7) 0.061(6) -0.009(5) 0.000(5) 0.002(5)

loop_
_atom_type_symbol
_atom_type_description
_atom_type_scat_dispersion_real
_atom_type_scat_dispersion_imag
_atom_type_scat_source
C C 0.0033 0.0016 'International Tables Vol C Tables 4.2.6.8 and 6.1.1.4'
H H 0.0000 0.0000 'International Tables Vol C Tables 4.2.6.8 and 6.1.1.4'
N N 0.0061 0.0033 'International Tables Vol C Tables 4.2.6.8 and 6.1.1.4'
Yb Yb -0.3850 5.5486 'International Tables Vol C Tables 4.2.6.8 and 6.1.1.4'
U U -9.6767 9.6646 'International Tables Vol C Tables 4.2.6.8 and 6.1.1.4'

loop_
_geom_angle_atom_site_label_1
_geom_angle_atom_site_label_2
_geom_angle_atom_site_label_3
_geom_angle
_geom_angle_site_symmetry_1
_geom_angle_site_symmetry_3
_geom_angle_publ_flag
N1 U1 N2 105.7(2) . . ?
N1 U1 C1 91.9(2) . . ?
N2 U1 C1 129.8(2) . . ?
N1 U1 C2 120.4(2) . . ?
N2 U1 C2 108.8(2) . . ?
C1 U1 C2 29.7(2) . . ?
N1 U1 C4 90.1(2) . . ?
N2 U1 C4 84.0(2) . . ?
C1 U1 C4 48.6(2) . . ?
C2 U1 C4 48.3(2) . . ?
N1 U1 C3 119.3(2) . . ?
N2 U1 C3 82.3(2) . . ?
C1 U1 C3 48.8(2) . . ?
C2 U1 C3 29.1(2) . . ?
C4 U1 C3 29.7(2) . . ?
N1 U1 C13 131.9(2) . . ?
N2 U1 C13 93.7(2) . . ?
C1 U1 C13 108.7(2) . . ?
C2 U1 C13 92.5(2) . . ?
C4 U1 C13 136.1(2) . . ?
C3 U1 C13 106.5(2) . . ?
N1 U1 C15 86.6(2) . . ?
N2 U1 C15 90.0(2) . . ?
C1 U1 C15 138.6(2) . . ?
C2 U1 C15 139.1(2) . . ?
C4 U1 C15 172.1(2) . . ?
C3 U1 C15 154.1(2) . . ?
C13 U1 C15 49.2(2) . . ?
N1 U1 C11 83.5(2) . . ?
N2 U1 C11 120.1(2) . . ?
C1 U1 C11 108.2(2) . . ?
C2 U1 C11 116.5(2) . . ?
C4 U1 C11 155.9(2) . . ?
C3 U1 C11 144.1(2) . . ?
C13 U1 C11 49.2(2) . . ?
C15 U1 C11 30.5(2) . . ?
N1 U1 C12 110.2(2) . . ?
N2 U1 C12 121.9(2) . . ?
C1 U1 C12 93.2(2) . . ?
C2 U1 C12 90.4(2) . . ?
C4 U1 C12 138.2(2) . . ?
C3 U1 C12 115.2(2) . . ?
C13 U1 C12 29.4(2) . . ?
C15 U1 C12 49.6(2) . . ?
C11 U1 C12 30.0(2) . . ?
N1 U1 C14 114.7(2) . . ?
N2 U1 C14 75.0(2) . . ?
C1 U1 C14 138.5(2) . . ?
C2 U1 C14 120.4(2) . . ?
C4 U1 C14 150.9(2) . . ?
C3 U1 C14 125.2(2) . . ?
C13 U1 C14 29.9(2) . . ?
C15 U1 C14 29.3(2) . . ?
C11 U1 C14 49.2(2) . . ?
C12 U1 C14 49.0(2) . . ?
N1 U1 C5 74.1(2) . . ?
N2 U1 C5 112.1(2) . . ?
C1 U1 C5 29.2(2) . . ?
C2 U1 C5 48.3(2) . . ?
C4 U1 C5 29.6(2) . . ?
C3 U1 C5 48.8(2) . . ?
C13 U1 C5 137.6(2) . . ?
C15 U1 C5 153.7(2) . . ?
C11 U1 C5 127.0(2) . . ?
C12 U1 C5 120.7(2) . . ?
C14 U1 C5 167.5(2) . . ?
N4 Yb1 N3 67.78(19) . . ?
N4 Yb1 N5 67.12(19) . . ?
N3 Yb1 N5 134.88(19) . . ?
N4 Yb1 C56 83.2(2) . . ?
N3 Yb1 C56 87.6(2) . . ?
N5 Yb1 C56 85.9(2) . . ?
N4 Yb1 C59 131.6(2) . . ?
N3 Yb1 C59 118.0(2) . . ?
N5 Yb1 C59 91.4(2) . . ?
C56 Yb1 C59 51.2(2) . . ?
N4 Yb1 C48 123.5(2) . . ?
N3 Yb1 C48 123.5(2) . . ?
N5 Yb1 C48 83.8(2) . . ?
C56 Yb1 C48 143.7(2) . . ?
C59 Yb1 C48 94.3(2) . . ?
N4 Yb1 C45 83.42(19) . . ?
N3 Yb1 C45 82.2(2) . . ?
N5 Yb1 C45 94.0(2) . . ?
C56 Yb1 C45 165.5(2) . . ?
C59 Yb1 C45 143.2(2) . . ?
C48 Yb1 C45 50.4(2) . . ?
N4 Yb1 C55 101.6(2) . . ?
N3 Yb1 C55 117.6(2) . . ?
N5 Yb1 C55 70.9(2) . . ?
C56 Yb1 C55 31.0(2) . . ?
C59 Yb1 C55 30.6(2) . . ?
C48 Yb1 C55 113.3(2) . . ?
C45 Yb1 C55 160.1(2) . . ?
N4 Yb1 C47 133.6(2) . . ?
N3 Yb1 C47 97.5(2) . . ?
N5 Yb1 C47 114.5(2) . . ?
C56 Yb1 C47 141.9(2) . . ?
C59 Yb1 C47 94.5(2) . . ?
C48 Yb1 C47 30.7(2) . . ?
C45 Yb1 C47 50.4(2) . . ?
C55 Yb1 C47 123.3(2) . . ?
N4 Yb1 C58 129.1(2) . . ?
N3 Yb1 C58 87.7(2) . . ?
N5 Yb1 C58 120.4(2) . . ?
C56 Yb1 C58 50.6(2) . . ?
C59 Yb1 C58 31.2(2) . . ?
C48 Yb1 C58 107.3(2) . . ?
C45 Yb1 C58 138.5(2) . . ?
C55 Yb1 C58 50.7(2) . . ?
C47 Yb1 C58 91.8(2) . . ?
N4 Yb1 C46 106.1(2) . . ?
N3 Yb1 C46 73.3(2) . . ?
N5 Yb1 C46 121.1(2) . . ?
C56 Yb1 C46 153.0(2) . . ?
C59 Yb1 C46 121.8(2) . . ?
C48 Yb1 C46 50.1(2) . . ?
C45 Yb1 C46 30.3(2) . . ?
C55 Yb1 C46 152.3(2) . . ?
C47 Yb1 C46 30.3(2) . . ?
C58 Yb1 C46 108.3(2) . . ?
N4 Yb1 C44 93.4(2) . . ?
N3 Yb1 C44 112.0(2) . . ?
N5 Yb1 C44 72.1(2) . . ?
C56 Yb1 C44 157.2(2) . . ?
C59 Yb1 C44 121.7(2) . . ?
C48 Yb1 C44 30.4(2) . . ?
C45 Yb1 C44 29.9(2) . . ?
C55 Yb1 C44 130.2(2) . . ?
C47 Yb1 C44 50.0(2) . . ?
C58 Yb1 C44 137.5(2) . . ?
C46 Yb1 C44 49.4(2) . . ?
N7 Yb2 N8 66.95(19) . . ?
N7 Yb2 N6 67.38(19) . . ?
N8 Yb2 N6 134.30(18) . . ?
N7 Yb2 C92 132.7(2) . . ?
N8 Yb2 C92 119.6(2) . . ?
N6 Yb2 C92 90.8(2) . . ?
N7 Yb2 C101 87.63(19) . . ?
N8 Yb2 C101 76.6(2) . . ?
N6 Yb2 C101 103.0(2) . . ?
C92 Yb2 C101 139.3(2) . . ?
N7 Yb2 C93 131.9(2) . . ?
N8 Yb2 C93 90.1(2) . . ?
N6 Yb2 C93 120.0(2) . . ?
C92 Yb2 C93 30.8(2) . . ?
C101 Yb2 C93 129.1(2) . . ?
N7 Yb2 C90 85.7(2) . . ?
N8 Yb2 C90 87.4(2) . . ?
N6 Yb2 C90 87.7(2) . . ?
C92 Yb2 C90 50.6(2) . . ?
C101 Yb2 C90 164.0(2) . . ?
C93 Yb2 C90 50.1(2) . . ?
N7 Yb2 C102 115.0(2) . . ?
N8 Yb2 C102 77.9(2) . . ?
N6 Yb2 C102 123.9(2) . . ?
C92 Yb2 C102 112.1(2) . . ?
C101 Yb2 C102 30.1(2) . . ?
C93 Yb2 C102 99.3(2) . . ?
C90 Yb2 C102 146.4(2) . . ?
N7 Yb2 C100 88.1(2) . . ?
N8 Yb2 C100 105.1(2) . . ?
N6 Yb2 C100 74.8(2) . . ?
C92 Yb2 C100 127.5(2) . . ?
C101 Yb2 C100 30.8(2) . . ?
C93 Yb2 C100 139.7(2) . . ?
C90 Yb2 C100 162.5(2) . . ?
C102 Yb2 C100 50.3(2) . . ?
N7 Yb2 C91 102.36(19) . . ?
N8 Yb2 C91 117.23(19) . . ?
N6 Yb2 C91 71.6(2) . . ?
C92 Yb2 C91 30.6(2) . . ?
C101 Yb2 C91 165.2(2) . . ?
C93 Yb2 C91 50.2(2) . . ?
C90 Yb2 C91 30.4(2) . . ?
C102 Yb2 C91 142.6(2) . . ?
C100 Yb2 C91 137.2(2) . . ?
N7 Yb2 C89 101.4(2) . . ?
N8 Yb2 C89 70.6(2) . . ?
N6 Yb2 C89 117.7(2) . . ?
C92 Yb2 C89 51.1(2) . . ?
C101 Yb2 C89 138.7(2) . . ?
C93 Yb2 C89 30.8(2) . . ?
C90 Yb2 C89 30.4(2) . . ?
C102 Yb2 C89 116.3(2) . . ?
C100 Yb2 C89 166.4(2) . . ?
C91 Yb2 C89 50.4(2) . . ?
N7 Yb2 C104 116.3(2) . . ?
N8 Yb2 C104 125.1(2) . . ?
N6 Yb2 C104 77.8(2) . . ?
C92 Yb2 C104 97.6(2) . . ?
C101 Yb2 C104 50.2(2) . . ?
C93 Yb2 C104 111.5(2) . . ?
C90 Yb2 C104 145.2(2) . . ?
C102 Yb2 C104 49.8(2) . . ?
C100 Yb2 C104 30.5(2) . . ?
C91 Yb2 C104 115.1(2) . . ?
C89 Yb2 C104 142.2(2) . . ?
C21 N1 U1 168.3(5) . . ?
C66 N2 U1 168.6(5) . . ?
C38 N3 C34 118.0(6) . . ?
C38 N3 Yb1 122.8(5) . . ?
C34 N3 Yb1 119.2(5) . . ?
C31 N4 C32 116.3(5) . . ?
C31 N4 Yb1 120.7(4) . . ?
C32 N4 Yb1 123.0(4) . . ?
C39 N5 C43 118.2(6) . . ?
C39 N5 Yb1 118.9(5) . . ?
C43 N5 Yb1 122.9(5) . . ?
C83 N6 C79 118.2(6) . . ?
C83 N6 Yb2 122.5(5) . . ?
C79 N6 Yb2 119.1(4) . . ?
C77 N7 C76 115.1(5) . . ?
C77 N7 Yb2 122.3(4) . . ?
C76 N7 Yb2 122.5(4) . . ?
C84 N8 C88 118.6(6) . . ?
C84 N8 Yb2 119.6(4) . . ?
C88 N8 Yb2 121.7(5) . . ?
C5 C1 C2 108.1(7) . . ?
C5 C1 C6 125.5(8) . . ?
C2 C1 C6 125.9(7) . . ?
C5 C1 U1 77.5(4) . . ?
C2 C1 U1 75.5(4) . . ?
C6 C1 U1 119.0(5) . . ?
C3 C2 C1 109.0(7) . . ?
C3 C2 C7 123.4(8) . . ?
C1 C2 C7 127.2(7) . . ?
C3 C2 U1 75.8(4) . . ?
C1 C2 U1 74.8(4) . . ?
C7 C2 U1 121.5(5) . . ?
C2 C3 C4 107.4(7) . . ?
C2 C3 C8 127.4(8) . . ?
C4 C3 C8 124.9(7) . . ?
C2 C3 U1 75.1(4) . . ?
C4 C3 U1 75.0(4) . . ?
C8 C3 U1 120.9(5) . . ?
C3 C4 C5 108.2(7) . . ?
C3 C4 C9 125.8(7) . . ?
C5 C4 C9 125.3(8) . . ?
C3 C4 U1 75.3(4) . . ?
C5 C4 U1 76.8(4) . . ?
C9 C4 U1 121.8(5) . . ?
C1 C5 C4 107.1(7) . . ?
C1 C5 C10 126.0(7) . . ?
C4 C5 C10 126.3(7) . . ?
C1 C5 U1 73.3(4) . . ?
C4 C5 U1 73.6(4) . . ?
C10 C5 U1 125.4(5) . . ?
C12 C11 C15 107.0(7) . . ?
C12 C11 C16 125.2(8) . . ?
C15 C11 C16 127.5(7) . . ?
C12 C11 U1 75.2(4) . . ?
C15 C11 U1 74.8(4) . . ?
C16 C11 U1 120.8(5) . . ?
C13 C12 C11 108.4(7) . . ?
C13 C12 C17 126.7(7) . . ?
C11 C12 C17 124.0(8) . . ?
C13 C12 U1 75.2(4) . . ?
C11 C12 U1 74.8(4) . . ?
C17 C12 U1 124.8(5) . . ?
C12 C13 C14 108.4(7) . . ?
C12 C13 C18 128.5(8) . . ?
C14 C13 C18 123.0(8) . . ?
C12 C13 U1 75.4(4) . . ?
C14 C13 U1 75.7(4) . . ?
C18 C13 U1 117.4(5) . . ?
C15 C14 C13 108.4(7) . . ?
C15 C14 C19 125.1(7) . . ?
C13 C14 C19 126.0(8) . . ?
C15 C14 U1 74.6(4) . . ?
C13 C14 U1 74.3(4) . . ?
C19 C14 U1 123.6(5) . . ?
C14 C15 C11 107.8(7) . . ?
C14 C15 C20 126.8(7) . . ?
C11 C15 C20 125.2(7) . . ?
C14 C15 U1 76.1(4) . . ?
C11 C15 U1 74.7(4) . . ?
C20 C15 U1 119.7(5) . . ?
N1 C21 C29 120.9(6) . . ?
N1 C21 C22 119.6(6) . . ?
C29 C21 C22 119.3(6) . . ?
C23 C22 C21 115.8(6) . . ?
C24 C23 C28 117.7(7) . . ?
C24 C23 C22 119.9(6) . . ?
C28 C23 C22 122.4(7) . . ?
C23 C24 C25 119.4(8) . . ?
C26 C25 C24 121.9(8) . . ?
C25 C26 C27 119.2(8) . . ?
C26 C27 C28 119.2(8) . . ?
C23 C28 C27 122.5(7) . . ?
C21 C29 C30 123.3(6) . . ?
C21 C29 C33 122.6(6) . . ?
C30 C29 C33 113.8(6) . . ?
C31 C30 C29 121.8(7) . . ?
N4 C31 C30 122.1(6) . . ?
N4 C31 C34 117.7(6) . . ?
C30 C31 C34 120.2(6) . . ?
C33 C32 N4 124.3(6) . . ?
C33 C32 C39 121.5(6) . . ?
N4 C32 C39 114.1(6) . . ?
C32 C33 C29 121.6(6) . . ?
N3 C34 C35 120.0(6) . . ?
N3 C34 C31 114.4(6) . . ?
C35 C34 C31 125.6(6) . . ?
C36 C35 C34 121.0(7) . . ?
C35 C36 C37 118.8(7) . . ?
C38 C37 C36 117.2(7) . . ?
N3 C38 C37 124.8(7) . . ?
N5 C39 C40 120.5(6) . . ?
N5 C39 C32 116.7(6) . . ?
C40 C39 C32 122.9(6) . . ?
C41 C40 C39 118.8(7) . . ?
C42 C41 C40 119.9(7) . . ?
C43 C42 C41 118.4(7) . . ?
N5 C43 C42 124.0(7) . . ?
C45 C44 C48 108.5(7) . . ?
C45 C44 C49 124.4(7) . . ?
C48 C44 C49 126.8(7) . . ?
C45 C44 Yb1 73.4(4) . . ?
C48 C44 Yb1 73.1(4) . . ?
C49 C44 Yb1 125.0(5) . . ?
C44 C45 C46 108.2(6) . . ?
C44 C45 C50 126.2(7) . . ?
C46 C45 C50 125.3(7) . . ?
C44 C45 Yb1 76.8(4) . . ?
C46 C45 Yb1 76.4(4) . . ?
C50 C45 Yb1 118.3(4) . . ?
C47 C46 C45 108.1(7) . . ?
C47 C46 C52 125.5(7) . . ?
C45 C46 C52 125.0(7) . . ?
C47 C46 Yb1 73.7(4) . . ?
C45 C46 Yb1 73.3(4) . . ?
C52 C46 Yb1 129.3(5) . . ?
C46 C47 C48 107.5(6) . . ?
C46 C47 C53 127.6(8) . . ?
C48 C47 C53 124.0(8) . . ?
C46 C47 Yb1 76.0(4) . . ?
C48 C47 Yb1 74.2(4) . . ?
C53 C47 Yb1 124.1(5) . . ?
C44 C48 C47 107.4(7) . . ?
C44 C48 C54 126.3(8) . . ?
C47 C48 C54 124.0(7) . . ?
C44 C48 Yb1 76.5(4) . . ?
C47 C48 Yb1 75.1(4) . . ?
C54 C48 Yb1 127.7(5) . . ?
C45 C50 C51 112.4(6) . . ?
C59 C55 C56 108.3(6) . . ?
C59 C55 C60 125.7(7) . . ?
C56 C55 C60 124.6(6) . . ?
C59 C55 Yb1 74.3(4) . . ?
C56 C55 Yb1 73.7(4) . . ?
C60 C55 Yb1 128.6(5) . . ?
C57 C56 C55 108.2(6) . . ?
C57 C56 C61 125.5(7) . . ?
C55 C56 C61 125.9(7) . . ?
C57 C56 Yb1 77.7(4) . . ?
C55 C56 Yb1 75.3(4) . . ?
C61 C56 Yb1 119.7(4) . . ?
C56 C57 C58 108.4(6) . . ?
C56 C57 C62 123.7(6) . . ?
C58 C57 C62 126.6(6) . . ?
C56 C57 Yb1 72.0(4) . . ?
C58 C57 Yb1 74.2(4) . . ?
C62 C57 Yb1 129.7(5) . . ?
C57 C58 C59 107.5(6) . . ?
C57 C58 C63 126.5(7) . . ?
C59 C58 C63 125.0(7) . . ?
C57 C58 Yb1 75.6(4) . . ?
C59 C58 Yb1 72.7(4) . . ?
C63 C58 Yb1 126.2(5) . . ?
C55 C59 C58 107.5(6) . . ?
C55 C59 C64 125.4(7) . . ?
C58 C59 C64 125.8(6) . . ?
C55 C59 Yb1 75.1(4) . . ?
C58 C59 Yb1 76.1(4) . . ?
C64 C59 Yb1 125.0(5) . . ?
C59 C64 C65 113.4(6) . . ?
N2 C66 C74 121.0(7) . . ?
N2 C66 C67 119.5(6) . . ?
C74 C66 C67 119.2(7) . . ?
C66 C67 C68 116.1(6) . . ?
C69 C68 C73 117.3(7) . . ?
C69 C68 C67 120.5(7) . . ?
C73 C68 C67 122.2(7) . . ?
C70 C69 C68 122.2(8) . . ?
C69 C70 C71 120.4(8) . . ?
C70 C71 C72 118.8(8) . . ?
C73 C72 C71 120.0(8) . . ?
C72 C73 C68 121.4(7) . . ?
C66 C74 C78 124.6(7) . . ?
C66 C74 C75 121.6(7) . . ?
C78 C74 C75 113.7(6) . . ?
C76 C75 C74 122.4(7) . . ?
C75 C76 N7 123.0(7) . . ?
C75 C76 C79 122.3(6) . . ?
N7 C76 C79 114.7(6) . . ?
C78 C77 N7 122.9(6) . . ?
C78 C77 C84 122.9(6) . . ?
N7 C77 C84 114.2(6) . . ?
C77 C78 C74 122.8(7) . . ?
N6 C79 C80 120.5(6) . . ?
N6 C79 C76 116.2(6) . . ?
C80 C79 C76 123.2(6) . . ?
C81 C80 C79 120.3(7) . . ?
C80 C81 C82 118.5(7) . . ?
C81 C82 C83 119.0(7) . . ?
N6 C83 C82 123.5(7) . . ?
N8 C84 C85 120.5(6) . . ?
N8 C84 C77 116.6(6) . . ?
C85 C84 C77 122.9(7) . . ?
C86 C85 C84 119.7(7) . . ?
C87 C86 C85 118.8(7) . . ?
C86 C87 C88 118.6(7) . . ?
N8 C88 C87 123.6(7) . . ?
C90 C89 C93 105.8(6) . . ?
C90 C89 C94 124.3(7) . . ?
C93 C89 C94 127.8(7) . . ?
C90 C89 Yb2 73.3(4) . . ?
C93 C89 Yb2 73.1(4) . . ?
C94 C89 Yb2 131.2(5) . . ?
C91 C90 C89 109.7(6) . . ?
C91 C90 C95 126.1(7) . . ?
C89 C90 C95 124.0(7) . . ?
C91 C90 Yb2 75.4(4) . . ?
C89 C90 Yb2 76.3(4) . . ?
C95 C90 Yb2 119.5(5) . . ?
C90 C91 C92 107.8(6) . . ?
C90 C91 C96 124.2(6) . . ?
C92 C91 C96 127.1(6) . . ?
C90 C91 Yb2 74.3(4) . . ?
C92 C91 Yb2 72.9(4) . . ?
C96 C91 Yb2 127.2(5) . . ?
C91 C92 C93 107.5(6) . . ?
C91 C92 C97 124.3(7) . . ?
C93 C92 C97 126.8(7) . . ?
C91 C92 Yb2 76.5(4) . . ?
C93 C92 Yb2 75.8(4) . . ?
C97 C92 Yb2 124.3(5) . . ?
C92 C93 C89 109.0(6) . . ?
C92 C93 C99 125.7(7) . . ?
C89 C93 C99 124.6(7) . . ?
C92 C93 Yb2 73.4(4) . . ?
C89 C93 Yb2 76.2(4) . . ?
C99 C93 Yb2 123.9(5) . . ?
C92 C97 C98 112.3(7) . . ?
C101 C100 C104 106.5(6) . . ?
C101 C100 C105 127.0(7) . . ?
C104 C100 C105 126.3(7) . . ?
C101 C100 Yb2 72.8(4) . . ?
C104 C100 Yb2 76.0(4) . . ?
C105 C100 Yb2 120.1(5) . . ?
C102 C101 C100 109.1(7) . . ?
C102 C101 C107 126.3(7) . . ?
C100 C101 C107 124.2(7) . . ?
C102 C101 Yb2 76.6(4) . . ?
C100 C101 Yb2 76.3(4) . . ?
C107 C101 Yb2 119.1(5) . . ?
C101 C102 C103 107.5(7) . . ?
C101 C102 C108 127.3(7) . . ?
C103 C102 C108 123.5(7) . . ?
C101 C102 Yb2 73.3(4) . . ?
C103 C102 Yb2 76.8(4) . . ?
C108 C102 Yb2 127.5(5) . . ?
C104 C103 C102 108.6(7) . . ?
C104 C103 C109 124.6(7) . . ?
C102 C103 C109 125.5(7) . . ?
C104 C103 Yb2 74.7(4) . . ?
C102 C103 Yb2 73.0(4) . . ?
C109 C103 Yb2 128.8(5) . . ?
C103 C104 C100 108.2(7) . . ?
C103 C104 C110 123.9(8) . . ?
C100 C104 C110 125.5(8) . . ?
C103 C104 Yb2 75.8(4) . . ?
C100 C104 Yb2 73.6(4) . . ?
C110 C104 Yb2 130.6(5) . . ?
C100 C105 C106 112.0(6) . . ?

loop_
_geom_bond_atom_site_label_1
_geom_bond_atom_site_label_2
_geom_bond_distance
_geom_bond_site_symmetry_2
_geom_bond_publ_flag
U1 N1 2.072(6) . ?
U1 N2 2.080(6) . ?
U1 C1 2.747(7) . ?
U1 C2 2.756(7) . ?
U1 C4 2.759(7) . ?
U1 C3 2.764(7) . ?
U1 C13 2.775(7) . ?
U1 C15 2.774(7) . ?
U1 C11 2.773(7) . ?
U1 C12 2.778(7) . ?
U1 C14 2.793(7) . ?
U1 C5 2.800(7) . ?
Yb1 N4 2.332(5) . ?
Yb1 N3 2.416(6) . ?
Yb1 N5 2.445(6) . ?
Yb1 C56 2.661(6) . ?
Yb1 C59 2.670(6) . ?
Yb1 C48 2.677(7) . ?
Yb1 C45 2.678(6) . ?
Yb1 C55 2.681(7) . ?
Yb1 C47 2.688(7) . ?
Yb1 C58 2.715(7) . ?
Yb1 C46 2.717(7) . ?
Yb1 C44 2.721(7) . ?
Yb2 N7 2.345(5) . ?
Yb2 N8 2.434(6) . ?
Yb2 N6 2.446(6) . ?
Yb2 C92 2.649(7) . ?
Yb2 C101 2.650(7) . ?
Yb2 C93 2.679(7) . ?
Yb2 C90 2.680(7) . ?
Yb2 C102 2.692(7) . ?
Yb2 C100 2.696(7) . ?
Yb2 C91 2.695(6) . ?
Yb2 C89 2.719(7) . ?
Yb2 C104 2.727(7) . ?
N1 C21 1.337(9) . ?
N2 C66 1.346(9) . ?
N3 C38 1.333(9) . ?
N3 C34 1.363(8) . ?
N4 C31 1.356(8) . ?
N4 C32 1.377(8) . ?
N5 C39 1.339(8) . ?
N5 C43 1.350(8) . ?
N6 C83 1.325(9) . ?
N6 C79 1.365(8) . ?
N7 C77 1.389(8) . ?
N7 C76 1.394(8) . ?
N8 C84 1.340(9) . ?
N8 C88 1.348(9) . ?
C1 C5 1.399(10) . ?
C1 C2 1.410(11) . ?
C1 C6 1.520(10) . ?
C2 C3 1.385(10) . ?
C2 C7 1.517(11) . ?
C3 C4 1.416(11) . ?
C3 C8 1.470(11) . ?
C4 C5 1.420(11) . ?
C4 C9 1.492(10) . ?
C5 C10 1.487(11) . ?
C11 C12 1.439(10) . ?
C11 C15 1.459(11) . ?
C11 C16 1.490(10) . ?
C12 C13 1.409(11) . ?
C12 C17 1.482(10) . ?
C13 C14 1.438(11) . ?
C13 C18 1.511(11) . ?
C14 C15 1.409(10) . ?
C14 C19 1.507(11) . ?
C15 C20 1.516(10) . ?
C21 C29 1.419(9) . ?
C21 C22 1.532(9) . ?
C22 C23 1.507(9) . ?
C23 C24 1.384(10) . ?
C23 C28 1.375(9) . ?
C24 C25 1.410(11) . ?
C25 C26 1.355(11) . ?
C26 C27 1.373(11) . ?
C27 C28 1.398(10) . ?
C29 C30 1.421(9) . ?
C29 C33 1.427(9) . ?
C30 C31 1.408(9) . ?
C31 C34 1.456(9) . ?
C32 C33 1.352(9) . ?
C32 C39 1.476(9) . ?
C34 C35 1.394(9) . ?
C35 C36 1.375(10) . ?
C36 C37 1.393(10) . ?
C37 C38 1.383(10) . ?
C39 C40 1.414(10) . ?
C40 C41 1.381(10) . ?
C41 C42 1.361(10) . ?
C42 C43 1.356(10) . ?
C44 C45 1.392(10) . ?
C44 C48 1.416(10) . ?
C44 C49 1.510(10) . ?
C45 C46 1.412(10) . ?
C45 C50 1.509(9) . ?
C46 C47 1.411(10) . ?
C46 C52 1.512(11) . ?
C47 C48 1.422(11) . ?
C47 C53 1.540(10) . ?
C48 C54 1.530(10) . ?
C50 C51 1.547(9) . ?
C55 C59 1.413(9) . ?
C55 C56 1.429(10) . ?
C55 C60 1.493(10) . ?
C56 C57 1.412(10) . ?
C56 C61 1.502(9) . ?
C57 C58 1.421(9) . ?
C57 C62 1.485(10) . ?
C58 C59 1.451(10) . ?
C58 C63 1.513(10) . ?
C59 C64 1.499(9) . ?
C64 C65 1.537(10) . ?
C66 C74 1.421(9) . ?
C66 C67 1.505(10) . ?
C67 C68 1.523(9) . ?
C68 C69 1.383(10) . ?
C68 C73 1.385(10) . ?
C69 C70 1.372(11) . ?
C70 C71 1.383(11) . ?
C71 C72 1.389(11) . ?
C72 C73 1.391(10) . ?
C74 C78 1.408(9) . ?
C74 C75 1.424(10) . ?
C75 C76 1.355(9) . ?
C76 C79 1.472(10) . ?
C77 C78 1.361(9) . ?
C77 C84 1.466(9) . ?
C79 C80 1.398(9) . ?
C80 C81 1.360(10) . ?
C81 C82 1.385(10) . ?
C82 C83 1.373(10) . ?
C84 C85 1.412(9) . ?
C85 C86 1.392(10) . ?
C86 C87 1.371(11) . ?
C87 C88 1.379(10) . ?
C89 C90 1.414(10) . ?
C89 C93 1.432(10) . ?
C89 C94 1.487(10) . ?
C90 C91 1.407(9) . ?
C90 C95 1.508(10) . ?
C91 C92 1.412(9) . ?
C91 C96 1.497(9) . ?
C92 C93 1.414(10) . ?
C92 C97 1.504(10) . ?
C93 C99 1.525(9) . ?
C97 C98 1.507(11) . ?
C100 C101 1.422(10) . ?
C100 C104 1.424(10) . ?
C100 C105 1.492(10) . ?
C101 C102 1.389(9) . ?
C101 C107 1.519(10) . ?
C102 C103 1.419(10) . ?
C102 C108 1.526(10) . ?
C103 C104 1.393(10) . ?
C103 C109 1.510(10) . ?
C104 C110 1.503(11) . ?
C105 C106 1.525(10) . ?

loop_
_geom_torsion_atom_site_label_1
_geom_torsion_atom_site_label_2
_geom_torsion_atom_site_label_3
_geom_torsion_atom_site_label_4
_geom_torsion
_geom_torsion_site_symmetry_1
_geom_torsion_site_symmetry_2
_geom_torsion_site_symmetry_3
_geom_torsion_site_symmetry_4
_geom_torsion_publ_flag
N2 U1 N1 C21 -127(2) . . . . ?
C1 U1 N1 C21 5(2) . . . . ?
C2 U1 N1 C21 -4(2) . . . . ?
C4 U1 N1 C21 -43(2) . . . . ?
C3 U1 N1 C21 -37(2) . . . . ?
C13 U1 N1 C21 123(2) . . . . ?
C15 U1 N1 C21 144(2) . . . . ?
C11 U1 N1 C21 113(2) . . . . ?
C12 U1 N1 C21 99(2) . . . . ?
C14 U1 N1 C21 152(2) . . . . ?
C5 U1 N1 C21 -18(2) . . . . ?
N1 U1 N2 C66 -127(2) . . . . ?
C1 U1 N2 C66 127(2) . . . . ?
C2 U1 N2 C66 103(2) . . . . ?
C4 U1 N2 C66 145(2) . . . . ?
C3 U1 N2 C66 115(2) . . . . ?
C13 U1 N2 C66 9(2) . . . . ?
C15 U1 N2 C66 -40(2) . . . . ?
C11 U1 N2 C66 -35(2) . . . . ?
C12 U1 N2 C66 0(2) . . . . ?
C14 U1 N2 C66 -15(2) . . . . ?
C5 U1 N2 C66 154(2) . . . . ?
N4 Yb1 N3 C38 -176.7(6) . . . . ?
N5 Yb1 N3 C38 -174.9(5) . . . . ?
C56 Yb1 N3 C38 -93.1(5) . . . . ?
C59 Yb1 N3 C38 -50.2(6) . . . . ?
C48 Yb1 N3 C38 66.8(6) . . . . ?
C45 Yb1 N3 C38 97.2(6) . . . . ?
C55 Yb1 N3 C38 -84.9(6) . . . . ?
C47 Yb1 N3 C38 49.1(6) . . . . ?
C58 Yb1 N3 C38 -42.4(5) . . . . ?
C46 Yb1 N3 C38 67.5(5) . . . . ?
C44 Yb1 N3 C38 98.8(5) . . . . ?
N4 Yb1 N3 C34 5.0(4) . . . . ?
N5 Yb1 N3 C34 6.9(6) . . . . ?
C56 Yb1 N3 C34 88.7(5) . . . . ?
C59 Yb1 N3 C34 131.6(5) . . . . ?
C48 Yb1 N3 C34 -111.5(5) . . . . ?
C45 Yb1 N3 C34 -81.0(5) . . . . ?
C55 Yb1 N3 C34 96.8(5) . . . . ?
C47 Yb1 N3 C34 -129.2(5) . . . . ?
C58 Yb1 N3 C34 139.3(5) . . . . ?
C46 Yb1 N3 C34 -110.8(5) . . . . ?
C44 Yb1 N3 C34 -79.4(5) . . . . ?
N3 Yb1 N4 C31 -4.1(5) . . . . ?
N5 Yb1 N4 C31 177.3(5) . . . . ?
C56 Yb1 N4 C31 -94.3(5) . . . . ?
C59 Yb1 N4 C31 -112.6(5) . . . . ?
C48 Yb1 N4 C31 112.2(5) . . . . ?
C45 Yb1 N4 C31 80.1(5) . . . . ?
C55 Yb1 N4 C31 -119.5(5) . . . . ?
C47 Yb1 N4 C31 74.6(6) . . . . ?
C58 Yb1 N4 C31 -71.3(5) . . . . ?
C46 Yb1 N4 C31 59.7(5) . . . . ?
C44 Yb1 N4 C31 108.3(5) . . . . ?
N3 Yb1 N4 C32 178.9(5) . . . . ?
N5 Yb1 N4 C32 0.3(5) . . . . ?
C56 Yb1 N4 C32 88.7(5) . . . . ?
C59 Yb1 N4 C32 70.4(6) . . . . ?
C48 Yb1 N4 C32 -64.8(6) . . . . ?
C45 Yb1 N4 C32 -96.9(5) . . . . ?
C55 Yb1 N4 C32 63.5(5) . . . . ?
C47 Yb1 N4 C32 -102.4(5) . . . . ?
C58 Yb1 N4 C32 111.7(5) . . . . ?
C46 Yb1 N4 C32 -117.3(5) . . . . ?
C44 Yb1 N4 C32 -68.7(5) . . . . ?
N4 Yb1 N5 C39 2.7(5) . . . . ?
N3 Yb1 N5 C39 0.9(6) . . . . ?
C56 Yb1 N5 C39 -81.6(5) . . . . ?
C59 Yb1 N5 C39 -132.6(5) . . . . ?
C48 Yb1 N5 C39 133.2(5) . . . . ?
C45 Yb1 N5 C39 83.8(5) . . . . ?
C55 Yb1 N5 C39 -109.5(5) . . . . ?
C47 Yb1 N5 C39 131.8(5) . . . . ?
C58 Yb1 N5 C39 -120.4(5) . . . . ?
C46 Yb1 N5 C39 98.3(5) . . . . ?
C44 Yb1 N5 C39 104.4(5) . . . . ?
N4 Yb1 N5 C43 -177.6(6) . . . . ?
N3 Yb1 N5 C43 -179.5(5) . . . . ?
C56 Yb1 N5 C43 98.0(5) . . . . ?
C59 Yb1 N5 C43 47.1(5) . . . . ?
C48 Yb1 N5 C43 -47.1(5) . . . . ?
C45 Yb1 N5 C43 -96.5(5) . . . . ?
C55 Yb1 N5 C43 70.2(5) . . . . ?
C47 Yb1 N5 C43 -48.6(6) . . . . ?
C58 Yb1 N5 C43 59.3(6) . . . . ?
C46 Yb1 N5 C43 -82.1(6) . . . . ?
C44 Yb1 N5 C43 -75.9(5) . . . . ?
N7 Yb2 N6 C83 -176.6(6) . . . . ?
N8 Yb2 N6 C83 -178.6(5) . . . . ?
C92 Yb2 N6 C83 46.6(5) . . . . ?
C101 Yb2 N6 C83 -94.7(5) . . . . ?
C93 Yb2 N6 C83 56.9(6) . . . . ?
C90 Yb2 N6 C83 97.2(5) . . . . ?
C102 Yb2 N6 C83 -70.9(6) . . . . ?
C100 Yb2 N6 C83 -82.2(5) . . . . ?
C91 Yb2 N6 C83 70.9(5) . . . . ?
C89 Yb2 N6 C83 92.1(5) . . . . ?
C104 Yb2 N6 C83 -51.0(5) . . . . ?
N7 Yb2 N6 C79 -1.4(5) . . . . ?
N8 Yb2 N6 C79 -3.5(6) . . . . ?
C92 Yb2 N6 C79 -138.2(5) . . . . ?
C101 Yb2 N6 C79 80.4(5) . . . . ?
C93 Yb2 N6 C79 -128.0(5) . . . . ?
C90 Yb2 N6 C79 -87.7(5) . . . . ?
C102 Yb2 N6 C79 104.3(5) . . . . ?
C100 Yb2 N6 C79 92.9(5) . . . . ?
C91 Yb2 N6 C79 -113.9(5) . . . . ?
C89 Yb2 N6 C79 -92.8(5) . . . . ?
C104 Yb2 N6 C79 124.1(5) . . . . ?
N8 Yb2 N7 C77 -4.2(5) . . . . ?
N6 Yb2 N7 C77 177.5(5) . . . . ?
C92 Yb2 N7 C77 -113.9(5) . . . . ?
C101 Yb2 N7 C77 72.3(5) . . . . ?
C93 Yb2 N7 C77 -71.9(5) . . . . ?
C90 Yb2 N7 C77 -93.2(5) . . . . ?
C102 Yb2 N7 C77 59.2(5) . . . . ?
C100 Yb2 N7 C77 103.1(5) . . . . ?
C91 Yb2 N7 C77 -118.7(5) . . . . ?
C89 Yb2 N7 C77 -67.1(5) . . . . ?
C104 Yb2 N7 C77 114.9(5) . . . . ?
N8 Yb2 N7 C76 -179.1(5) . . . . ?
N6 Yb2 N7 C76 2.5(4) . . . . ?
C92 Yb2 N7 C76 71.1(6) . . . . ?
C101 Yb2 N7 C76 -102.7(5) . . . . ?
C93 Yb2 N7 C76 113.2(5) . . . . ?
C90 Yb2 N7 C76 91.9(5) . . . . ?
C102 Yb2 N7 C76 -115.7(5) . . . . ?
C100 Yb2 N7 C76 -71.8(5) . . . . ?
C91 Yb2 N7 C76 66.3(5) . . . . ?
C89 Yb2 N7 C76 117.9(5) . . . . ?
C104 Yb2 N7 C76 -60.0(5) . . . . ?
N7 Yb2 N8 C84 5.1(5) . . . . ?
N6 Yb2 N8 C84 7.1(6) . . . . ?
C92 Yb2 N8 C84 132.3(5) . . . . ?
C101 Yb2 N8 C84 -88.1(5) . . . . ?
C93 Yb2 N8 C84 141.5(5) . . . . ?
C90 Yb2 N8 C84 91.5(5) . . . . ?
C102 Yb2 N8 C84 -119.0(5) . . . . ?
C100 Yb2 N8 C84 -76.2(5) . . . . ?
C91 Yb2 N8 C84 97.5(5) . . . . ?
C89 Yb2 N8 C84 117.3(5) . . . . ?
C104 Yb2 N8 C84 -101.8(5) . . . . ?
N7 Yb2 N8 C88 -179.6(6) . . . . ?
N6 Yb2 N8 C88 -177.6(5) . . . . ?
C92 Yb2 N8 C88 -52.4(6) . . . . ?
C101 Yb2 N8 C88 87.2(5) . . . . ?
C93 Yb2 N8 C88 -43.2(5) . . . . ?
C90 Yb2 N8 C88 -93.2(5) . . . . ?
C102 Yb2 N8 C88 56.3(5) . . . . ?
C100 Yb2 N8 C88 99.1(5) . . . . ?
C91 Yb2 N8 C88 -87.2(5) . . . . ?
C89 Yb2 N8 C88 -67.4(5) . . . . ?
C104 Yb2 N8 C88 73.5(6) . . . . ?
N1 U1 C1 C5 -51.6(5) . . . . ?
N2 U1 C1 C5 60.8(6) . . . . ?
C2 U1 C1 C5 112.7(7) . . . . ?
C4 U1 C1 C5 36.9(5) . . . . ?
C3 U1 C1 C5 76.8(5) . . . . ?
C13 U1 C1 C5 172.6(5) . . . . ?
C15 U1 C1 C5 -138.6(5) . . . . ?
C11 U1 C1 C5 -135.4(5) . . . . ?
C12 U1 C1 C5 -162.0(5) . . . . ?
C14 U1 C1 C5 176.4(4) . . . . ?
N1 U1 C1 C2 -164.3(4) . . . . ?
N2 U1 C1 C2 -51.9(5) . . . . ?
C4 U1 C1 C2 -75.9(5) . . . . ?
C3 U1 C1 C2 -35.9(4) . . . . ?
C13 U1 C1 C2 59.8(5) . . . . ?
C15 U1 C1 C2 108.6(5) . . . . ?
C11 U1 C1 C2 111.9(4) . . . . ?
C12 U1 C1 C2 85.3(5) . . . . ?
C14 U1 C1 C2 63.7(6) . . . . ?
C5 U1 C1 C2 -112.7(7) . . . . ?
N1 U1 C1 C6 72.3(6) . . . . ?
N2 U1 C1 C6 -175.3(6) . . . . ?
C2 U1 C1 C6 -123.3(9) . . . . ?
C4 U1 C1 C6 160.8(8) . . . . ?
C3 U1 C1 C6 -159.3(8) . . . . ?
C13 U1 C1 C6 -63.5(7) . . . . ?
C15 U1 C1 C6 -14.7(8) . . . . ?
C11 U1 C1 C6 -11.5(7) . . . . ?
C12 U1 C1 C6 -38.0(7) . . . . ?
C14 U1 C1 C6 -59.6(8) . . . . ?
C5 U1 C1 C6 123.9(9) . . . . ?
C5 C1 C2 C3 -2.6(8) . . . . ?
C6 C1 C2 C3 -175.7(7) . . . . ?
U1 C1 C2 C3 68.7(5) . . . . ?
C5 C1 C2 C7 170.4(7) . . . . ?
C6 C1 C2 C7 -2.7(12) . . . . ?
U1 C1 C2 C7 -118.3(8) . . . . ?
C5 C1 C2 U1 -71.3(5) . . . . ?
C6 C1 C2 U1 115.6(7) . . . . ?
N1 U1 C2 C3 -96.4(5) . . . . ?
N2 U1 C2 C3 25.7(5) . . . . ?
C1 U1 C2 C3 -114.6(7) . . . . ?
C4 U1 C2 C3 -37.6(5) . . . . ?
C13 U1 C2 C3 120.4(5) . . . . ?
C15 U1 C2 C3 138.7(5) . . . . ?
C11 U1 C2 C3 165.2(5) . . . . ?
C12 U1 C2 C3 149.7(5) . . . . ?
C14 U1 C2 C3 108.8(5) . . . . ?
C5 U1 C2 C3 -77.6(5) . . . . ?
N1 U1 C2 C1 18.2(5) . . . . ?
N2 U1 C2 C1 140.3(4) . . . . ?
C4 U1 C2 C1 77.0(5) . . . . ?
C3 U1 C2 C1 114.6(7) . . . . ?
C13 U1 C2 C1 -125.0(5) . . . . ?
C15 U1 C2 C1 -106.6(5) . . . . ?
C11 U1 C2 C1 -80.2(5) . . . . ?
C12 U1 C2 C1 -95.7(5) . . . . ?
C14 U1 C2 C1 -136.5(4) . . . . ?
C5 U1 C2 C1 37.0(4) . . . . ?
N1 U1 C2 C7 142.9(6) . . . . ?
N2 U1 C2 C7 -95.1(7) . . . . ?
C1 U1 C2 C7 124.6(9) . . . . ?
C4 U1 C2 C7 -158.4(8) . . . . ?
C3 U1 C2 C7 -120.7(9) . . . . ?
C13 U1 C2 C7 -0.3(7) . . . . ?
C15 U1 C2 C7 18.0(8) . . . . ?
C11 U1 C2 C7 44.5(7) . . . . ?
C12 U1 C2 C7 29.0(7) . . . . ?
C14 U1 C2 C7 -11.9(7) . . . . ?
C5 U1 C2 C7 161.7(8) . . . . ?
C1 C2 C3 C4 0.5(8) . . . . ?
C7 C2 C3 C4 -172.8(7) . . . . ?
U1 C2 C3 C4 68.6(5) . . . . ?
C1 C2 C3 C8 174.1(7) . . . . ?
C7 C2 C3 C8 0.8(12) . . . . ?
U1 C2 C3 C8 -117.8(8) . . . . ?
C1 C2 C3 U1 -68.1(5) . . . . ?
C7 C2 C3 U1 118.6(7) . . . . ?
N1 U1 C3 C2 100.7(5) . . . . ?
N2 U1 C3 C2 -155.6(5) . . . . ?
C1 U1 C3 C2 36.8(5) . . . . ?
C4 U1 C3 C2 113.0(7) . . . . ?
C13 U1 C3 C2 -64.0(5) . . . . ?
C15 U1 C3 C2 -81.8(7) . . . . ?
C11 U1 C3 C2 -23.0(7) . . . . ?
C12 U1 C3 C2 -33.9(6) . . . . ?
C14 U1 C3 C2 -90.1(5) . . . . ?
C5 U1 C3 C2 75.9(5) . . . . ?
N1 U1 C3 C4 -12.4(5) . . . . ?
N2 U1 C3 C4 91.4(4) . . . . ?
C1 U1 C3 C4 -76.3(5) . . . . ?
C2 U1 C3 C4 -113.0(7) . . . . ?
C13 U1 C3 C4 -177.0(4) . . . . ?
C15 U1 C3 C4 165.2(5) . . . . ?
C11 U1 C3 C4 -136.0(5) . . . . ?
C12 U1 C3 C4 -146.9(4) . . . . ?
C14 U1 C3 C4 156.8(4) . . . . ?
C5 U1 C3 C4 -37.1(4) . . . . ?
N1 U1 C3 C8 -134.4(6) . . . . ?
N2 U1 C3 C8 -30.6(6) . . . . ?
C1 U1 C3 C8 161.7(8) . . . . ?
C2 U1 C3 C8 125.0(9) . . . . ?
C4 U1 C3 C8 -122.0(8) . . . . ?
C13 U1 C3 C8 61.0(7) . . . . ?
C15 U1 C3 C8 43.2(9) . . . . ?
C11 U1 C3 C8 102.0(7) . . . . ?
C12 U1 C3 C8 91.1(7) . . . . ?
C14 U1 C3 C8 34.8(7) . . . . ?
C5 U1 C3 C8 -159.1(8) . . . . ?
C2 C3 C4 C5 1.7(8) . . . . ?
C8 C3 C4 C5 -172.1(7) . . . . ?
U1 C3 C4 C5 70.5(5) . . . . ?
C2 C3 C4 C9 172.3(7) . . . . ?
C8 C3 C4 C9 -1.4(12) . . . . ?
U1 C3 C4 C9 -118.9(7) . . . . ?
C2 C3 C4 U1 -68.8(5) . . . . ?
C8 C3 C4 U1 117.5(7) . . . . ?
N1 U1 C4 C3 169.2(4) . . . . ?
N2 U1 C4 C3 -85.0(4) . . . . ?
C1 U1 C4 C3 76.8(5) . . . . ?
C2 U1 C4 C3 36.8(4) . . . . ?
C13 U1 C4 C3 4.1(6) . . . . ?
C15 U1 C4 C3 -125.5(16) . . . . ?
C11 U1 C4 C3 95.0(7) . . . . ?
C12 U1 C4 C3 47.8(6) . . . . ?
C14 U1 C4 C3 -41.3(7) . . . . ?
C5 U1 C4 C3 113.2(6) . . . . ?
N1 U1 C4 C5 56.1(5) . . . . ?
N2 U1 C4 C5 161.9(5) . . . . ?
C1 U1 C4 C5 -36.4(4) . . . . ?
C2 U1 C4 C5 -76.4(5) . . . . ?
C3 U1 C4 C5 -113.2(6) . . . . ?
C13 U1 C4 C5 -109.0(5) . . . . ?
C15 U1 C4 C5 121.3(16) . . . . ?
C11 U1 C4 C5 -18.1(9) . . . . ?
C12 U1 C4 C5 -65.3(6) . . . . ?
C14 U1 C4 C5 -154.4(5) . . . . ?
N1 U1 C4 C9 -67.5(7) . . . . ?
N2 U1 C4 C9 38.3(6) . . . . ?
C1 U1 C4 C9 -159.9(8) . . . . ?
C2 U1 C4 C9 160.0(8) . . . . ?
C3 U1 C4 C9 123.3(9) . . . . ?
C13 U1 C4 C9 127.4(6) . . . . ?
C15 U1 C4 C9 -2(2) . . . . ?
C11 U1 C4 C9 -141.7(6) . . . . ?
C12 U1 C4 C9 171.1(6) . . . . ?
C14 U1 C4 C9 82.0(8) . . . . ?
C5 U1 C4 C9 -123.6(9) . . . . ?
C2 C1 C5 C4 3.6(8) . . . . ?
C6 C1 C5 C4 176.7(7) . . . . ?
U1 C1 C5 C4 -66.4(5) . . . . ?
C2 C1 C5 C10 -168.0(7) . . . . ?
C6 C1 C5 C10 5.1(12) . . . . ?
U1 C1 C5 C10 122.0(7) . . . . ?
C2 C1 C5 U1 70.0(5) . . . . ?
C6 C1 C5 U1 -116.9(7) . . . . ?
C3 C4 C5 C1 -3.3(8) . . . . ?
C9 C4 C5 C1 -174.0(7) . . . . ?
U1 C4 C5 C1 66.2(5) . . . . ?
C3 C4 C5 C10 168.3(7) . . . . ?
C9 C4 C5 C10 -2.4(12) . . . . ?
U1 C4 C5 C10 -122.2(8) . . . . ?
C3 C4 C5 U1 -69.5(5) . . . . ?
C9 C4 C5 U1 119.8(7) . . . . ?
N1 U1 C5 C1 125.5(5) . . . . ?
N2 U1 C5 C1 -133.6(5) . . . . ?
C2 U1 C5 C1 -37.7(4) . . . . ?
C4 U1 C5 C1 -114.1(7) . . . . ?
C3 U1 C5 C1 -76.8(5) . . . . ?
C13 U1 C5 C1 -10.5(6) . . . . ?
C15 U1 C5 C1 81.2(7) . . . . ?
C11 U1 C5 C1 56.7(6) . . . . ?
C12 U1 C5 C1 21.1(6) . . . . ?
C14 U1 C5 C1 -11.0(14) . . . . ?
N1 U1 C5 C4 -120.4(5) . . . . ?
N2 U1 C5 C4 -19.5(5) . . . . ?
C1 U1 C5 C4 114.1(7) . . . . ?
C2 U1 C5 C4 76.4(5) . . . . ?
C3 U1 C5 C4 37.3(4) . . . . ?
C13 U1 C5 C4 103.7(5) . . . . ?
C15 U1 C5 C4 -164.7(5) . . . . ?
C11 U1 C5 C4 170.8(4) . . . . ?
C12 U1 C5 C4 135.2(5) . . . . ?
C14 U1 C5 C4 103.2(11) . . . . ?
N1 U1 C5 C10 2.8(6) . . . . ?
N2 U1 C5 C10 103.7(7) . . . . ?
C1 U1 C5 C10 -122.7(9) . . . . ?
C2 U1 C5 C10 -160.4(8) . . . . ?
C4 U1 C5 C10 123.2(9) . . . . ?
C3 U1 C5 C10 160.5(8) . . . . ?
C13 U1 C5 C10 -133.1(6) . . . . ?
C15 U1 C5 C10 -41.5(9) . . . . ?
C11 U1 C5 C10 -66.0(7) . . . . ?
C12 U1 C5 C10 -101.6(7) . . . . ?
C14 U1 C5 C10 -133.6(10) . . . . ?
N1 U1 C11 C12 -153.0(5) . . . . ?
N2 U1 C11 C12 102.5(5) . . . . ?
C1 U1 C11 C12 -63.2(5) . . . . ?
C2 U1 C11 C12 -32.3(5) . . . . ?
C4 U1 C11 C12 -77.5(7) . . . . ?
C3 U1 C11 C12 -20.0(7) . . . . ?
C13 U1 C11 C12 36.3(4) . . . . ?
C15 U1 C11 C12 112.6(7) . . . . ?
C14 U1 C11 C12 76.1(5) . . . . ?
C5 U1 C11 C12 -88.6(5) . . . . ?
N1 U1 C11 C15 94.3(4) . . . . ?
N2 U1 C11 C15 -10.1(5) . . . . ?
C1 U1 C11 C15 -175.8(4) . . . . ?
C2 U1 C11 C15 -144.9(4) . . . . ?
C4 U1 C11 C15 169.9(5) . . . . ?
C3 U1 C11 C15 -132.6(5) . . . . ?
C13 U1 C11 C15 -76.4(5) . . . . ?
C12 U1 C11 C15 -112.6(7) . . . . ?
C14 U1 C11 C15 -36.5(4) . . . . ?
C5 U1 C11 C15 158.8(4) . . . . ?
N1 U1 C11 C16 -30.6(6) . . . . ?
N2 U1 C11 C16 -135.0(6) . . . . ?
C1 U1 C11 C16 59.3(7) . . . . ?
C2 U1 C11 C16 90.2(7) . . . . ?
C4 U1 C11 C16 45.0(10) . . . . ?
C3 U1 C11 C16 102.4(7) . . . . ?
C13 U1 C11 C16 158.7(8) . . . . ?
C15 U1 C11 C16 -124.9(9) . . . . ?
C12 U1 C11 C16 122.5(9) . . . . ?
C14 U1 C11 C16 -161.4(8) . . . . ?
C5 U1 C11 C16 33.9(7) . . . . ?
C15 C11 C12 C13 0.3(8) . . . . ?
C16 C11 C12 C13 174.2(7) . . . . ?
U1 C11 C12 C13 -68.3(5) . . . . ?
C15 C11 C12 C17 -169.4(7) . . . . ?
C16 C11 C12 C17 4.5(12) . . . . ?
U1 C11 C12 C17 122.0(7) . . . . ?
C15 C11 C12 U1 68.6(5) . . . . ?
C16 C11 C12 U1 -117.5(7) . . . . ?
N1 U1 C12 C13 142.9(4) . . . . ?
N2 U1 C12 C13 18.2(5) . . . . ?
C1 U1 C12 C13 -123.9(5) . . . . ?
C2 U1 C12 C13 -94.3(5) . . . . ?
C4 U1 C12 C13 -102.6(5) . . . . ?
C3 U1 C12 C13 -78.6(5) . . . . ?
C15 U1 C12 C13 76.3(5) . . . . ?
C11 U1 C12 C13 114.2(7) . . . . ?
C14 U1 C12 C13 37.2(4) . . . . ?
C5 U1 C12 C13 -134.0(5) . . . . ?
N1 U1 C12 C11 28.7(5) . . . . ?
N2 U1 C12 C11 -96.0(5) . . . . ?
C1 U1 C12 C11 121.9(5) . . . . ?
C2 U1 C12 C11 151.5(5) . . . . ?
C4 U1 C12 C11 143.2(5) . . . . ?
C3 U1 C12 C11 167.2(5) . . . . ?
C13 U1 C12 C11 -114.2(7) . . . . ?
C15 U1 C12 C11 -38.0(4) . . . . ?
C14 U1 C12 C11 -77.0(5) . . . . ?
C5 U1 C12 C11 111.8(5) . . . . ?
N1 U1 C12 C17 -92.5(7) . . . . ?
N2 U1 C12 C17 142.9(6) . . . . ?
C1 U1 C12 C17 0.8(7) . . . . ?
C2 U1 C12 C17 30.3(7) . . . . ?
C4 U1 C12 C17 22.1(9) . . . . ?
C3 U1 C12 C17 46.1(7) . . . . ?
C13 U1 C12 C17 124.7(9) . . . . ?
C15 U1 C12 C17 -159.1(8) . . . . ?
C11 U1 C12 C17 -121.1(9) . . . . ?
C14 U1 C12 C17 161.9(8) . . . . ?
C5 U1 C12 C17 -9.4(8) . . . . ?
C11 C12 C13 C14 -1.2(8) . . . . ?
C17 C12 C13 C14 168.2(7) . . . . ?
U1 C12 C13 C14 -69.2(5) . . . . ?
C11 C12 C13 C18 -178.3(7) . . . . ?
C17 C12 C13 C18 -9.0(13) . . . . ?
U1 C12 C13 C18 113.6(8) . . . . ?
C11 C12 C13 U1 68.0(5) . . . . ?
C17 C12 C13 U1 -122.6(8) . . . . ?
N1 U1 C13 C12 -49.6(6) . . . . ?
N2 U1 C13 C12 -164.6(5) . . . . ?
C1 U1 C13 C12 61.1(5) . . . . ?
C2 U1 C13 C12 86.4(5) . . . . ?
C4 U1 C13 C12 110.2(5) . . . . ?
C3 U1 C13 C12 112.4(5) . . . . ?
C15 U1 C13 C12 -77.8(5) . . . . ?
C11 U1 C13 C12 -37.1(4) . . . . ?
C14 U1 C13 C12 -113.8(7) . . . . ?
C5 U1 C13 C12 66.4(6) . . . . ?
N1 U1 C13 C14 64.2(6) . . . . ?
N2 U1 C13 C14 -50.8(5) . . . . ?
C1 U1 C13 C14 174.8(4) . . . . ?
C2 U1 C13 C14 -159.8(5) . . . . ?
C4 U1 C13 C14 -136.0(5) . . . . ?
C3 U1 C13 C14 -133.9(5) . . . . ?
C15 U1 C13 C14 36.0(4) . . . . ?
C11 U1 C13 C14 76.7(5) . . . . ?
C12 U1 C13 C14 113.8(7) . . . . ?
C5 U1 C13 C14 -179.8(4) . . . . ?
N1 U1 C13 C18 -175.7(5) . . . . ?
N2 U1 C13 C18 69.3(6) . . . . ?
C1 U1 C13 C18 -65.0(6) . . . . ?
C2 U1 C13 C18 -39.7(6) . . . . ?
C4 U1 C13 C18 -15.9(8) . . . . ?
C3 U1 C13 C18 -13.7(7) . . . . ?
C15 U1 C13 C18 156.1(8) . . . . ?
C11 U1 C13 C18 -163.2(8) . . . . ?
C12 U1 C13 C18 -126.1(9) . . . . ?
C14 U1 C13 C18 120.1(8) . . . . ?
C5 U1 C13 C18 -59.7(7) . . . . ?
C12 C13 C14 C15 1.6(8) . . . . ?
C18 C13 C14 C15 179.0(7) . . . . ?
U1 C13 C14 C15 -67.4(5) . . . . ?
C12 C13 C14 C19 -170.6(7) . . . . ?
C18 C13 C14 C19 6.8(12) . . . . ?
U1 C13 C14 C19 120.4(7) . . . . ?
C12 C13 C14 U1 69.0(5) . . . . ?
C18 C13 C14 U1 -113.6(7) . . . . ?
N1 U1 C14 C15 -17.8(5) . . . . ?
N2 U1 C14 C15 -118.5(5) . . . . ?
C1 U1 C14 C15 107.3(5) . . . . ?
C2 U1 C14 C15 138.3(4) . . . . ?
C4 U1 C14 C15 -163.9(5) . . . . ?
C3 U1 C14 C15 172.5(4) . . . . ?
C13 U1 C14 C15 114.7(7) . . . . ?
C11 U1 C14 C15 38.0(4) . . . . ?
C12 U1 C14 C15 78.1(5) . . . . ?
C5 U1 C14 C15 115.4(11) . . . . ?
N1 U1 C14 C13 -132.5(5) . . . . ?
N2 U1 C14 C13 126.8(5) . . . . ?
C1 U1 C14 C13 -7.4(6) . . . . ?
C2 U1 C14 C13 23.6(5) . . . . ?
C4 U1 C14 C13 81.5(6) . . . . ?
C3 U1 C14 C13 57.9(5) . . . . ?
C15 U1 C14 C13 -114.7(7) . . . . ?
C11 U1 C14 C13 -76.6(5) . . . . ?
C12 U1 C14 C13 -36.5(4) . . . . ?
C5 U1 C14 C13 0.7(13) . . . . ?
N1 U1 C14 C19 104.3(7) . . . . ?
N2 U1 C14 C19 3.6(6) . . . . ?
C1 U1 C14 C19 -130.6(6) . . . . ?
C2 U1 C14 C19 -99.6(7) . . . . ?
C4 U1 C14 C19 -41.7(9) . . . . ?
C3 U1 C14 C19 -65.3(7) . . . . ?
C13 U1 C14 C19 -123.2(9) . . . . ?
C15 U1 C14 C19 122.2(9) . . . . ?
C11 U1 C14 C19 160.2(8) . . . . ?
C12 U1 C14 C19 -159.7(8) . . . . ?
C5 U1 C14 C19 -122.5(11) . . . . ?
C13 C14 C15 C11 -1.4(8) . . . . ?
C19 C14 C15 C11 170.9(6) . . . . ?
U1 C14 C15 C11 -68.6(5) . . . . ?
C13 C14 C15 C20 -175.9(7) . . . . ?
C19 C14 C15 C20 -3.6(11) . . . . ?
U1 C14 C15 C20 116.9(7) . . . . ?
C13 C14 C15 U1 67.2(5) . . . . ?
C19 C14 C15 U1 -120.5(7) . . . . ?
C12 C11 C15 C14 0.7(8) . . . . ?
C16 C11 C15 C14 -173.0(7) . . . . ?
U1 C11 C15 C14 69.6(5) . . . . ?
C12 C11 C15 C20 175.3(7) . . . . ?
C16 C11 C15 C20 1.6(12) . . . . ?
U1 C11 C15 C20 -115.8(7) . . . . ?
C12 C11 C15 U1 -68.9(5) . . . . ?
C16 C11 C15 U1 117.4(7) . . . . ?
N1 U1 C15 C14 163.8(5) . . . . ?
N2 U1 C15 C14 58.1(5) . . . . ?
C1 U1 C15 C14 -107.2(5) . . . . ?
C2 U1 C15 C14 -61.3(6) . . . . ?
C4 U1 C15 C14 98.3(17) . . . . ?
C3 U1 C15 C14 -14.1(8) . . . . ?
C13 U1 C15 C14 -36.8(4) . . . . ?
C11 U1 C15 C14 -113.2(6) . . . . ?
C12 U1 C15 C14 -75.8(5) . . . . ?
C5 U1 C15 C14 -153.9(5) . . . . ?
N1 U1 C15 C11 -83.0(4) . . . . ?
N2 U1 C15 C11 171.3(4) . . . . ?
C1 U1 C15 C11 6.1(6) . . . . ?
C2 U1 C15 C11 51.9(6) . . . . ?
C4 U1 C15 C11 -148.5(16) . . . . ?
C3 U1 C15 C11 99.1(6) . . . . ?
C13 U1 C15 C11 76.4(5) . . . . ?
C12 U1 C15 C11 37.4(4) . . . . ?
C14 U1 C15 C11 113.2(6) . . . . ?
C5 U1 C15 C11 -40.7(7) . . . . ?
N1 U1 C15 C20 39.2(6) . . . . ?
N2 U1 C15 C20 -66.6(6) . . . . ?
C1 U1 C15 C20 128.2(6) . . . . ?
C2 U1 C15 C20 174.0(5) . . . . ?
C4 U1 C15 C20 -26(2) . . . . ?
C3 U1 C15 C20 -138.7(6) . . . . ?
C13 U1 C15 C20 -161.5(7) . . . . ?
C11 U1 C15 C20 122.1(8) . . . . ?
C12 U1 C15 C20 159.5(7) . . . . ?
C14 U1 C15 C20 -124.7(8) . . . . ?
C5 U1 C15 C20 81.5(8) . . . . ?
U1 N1 C21 C29 101(2) . . . . ?
U1 N1 C21 C22 -73(2) . . . . ?
N1 C21 C22 C23 -110.3(7) . . . . ?
C29 C21 C22 C23 75.1(8) . . . . ?
C21 C22 C23 C24 -160.5(6) . . . . ?
C21 C22 C23 C28 21.3(9) . . . . ?
C28 C23 C24 C25 0.2(10) . . . . ?
C22 C23 C24 C25 -178.1(7) . . . . ?
C23 C24 C25 C26 0.7(12) . . . . ?
C24 C25 C26 C27 0.4(13) . . . . ?
C25 C26 C27 C28 -2.3(12) . . . . ?
C24 C23 C28 C27 -2.2(10) . . . . ?
C22 C23 C28 C27 176.0(6) . . . . ?
C26 C27 C28 C23 3.3(11) . . . . ?
N1 C21 C29 C30 -172.2(6) . . . . ?
C22 C21 C29 C30 2.3(10) . . . . ?
N1 C21 C29 C33 1.1(10) . . . . ?
C22 C21 C29 C33 175.6(6) . . . . ?
C21 C29 C30 C31 170.5(6) . . . . ?
C33 C29 C30 C31 -3.4(9) . . . . ?
C32 N4 C31 C30 2.0(9) . . . . ?
Yb1 N4 C31 C30 -175.2(5) . . . . ?
C32 N4 C31 C34 -179.7(6) . . . . ?
Yb1 N4 C31 C34 3.1(8) . . . . ?
C29 C30 C31 N4 1.0(10) . . . . ?
C29 C30 C31 C34 -177.3(6) . . . . ?
C31 N4 C32 C33 -2.5(10) . . . . ?
Yb1 N4 C32 C33 174.6(5) . . . . ?
C31 N4 C32 C39 -180.0(6) . . . . ?
Yb1 N4 C32 C39 -2.9(8) . . . . ?
N4 C32 C33 C29 0.0(10) . . . . ?
C39 C32 C33 C29 177.3(6) . . . . ?
C21 C29 C33 C32 -171.0(6) . . . . ?
C30 C29 C33 C32 2.9(9) . . . . ?
C38 N3 C34 C35 -1.8(10) . . . . ?
Yb1 N3 C34 C35 176.5(5) . . . . ?
C38 N3 C34 C31 176.3(6) . . . . ?
Yb1 N3 C34 C31 -5.3(7) . . . . ?
N4 C31 C34 N3 1.6(9) . . . . ?
C30 C31 C34 N3 179.9(6) . . . . ?
N4 C31 C34 C35 179.6(6) . . . . ?
C30 C31 C34 C35 -2.1(10) . . . . ?
N3 C34 C35 C36 3.5(10) . . . . ?
C31 C34 C35 C36 -174.4(6) . . . . ?
C34 C35 C36 C37 -2.1(11) . . . . ?
C35 C36 C37 C38 -0.8(10) . . . . ?
C34 N3 C38 C37 -1.3(11) . . . . ?
Yb1 N3 C38 C37 -179.6(5) . . . . ?
C36 C37 C38 N3 2.6(11) . . . . ?
C43 N5 C39 C40 -4.1(10) . . . . ?
Yb1 N5 C39 C40 175.5(5) . . . . ?
C43 N5 C39 C32 175.2(6) . . . . ?
Yb1 N5 C39 C32 -5.2(8) . . . . ?
C33 C32 C39 N5 -172.4(6) . . . . ?
N4 C32 C39 N5 5.2(9) . . . . ?
C33 C32 C39 C40 6.9(10) . . . . ?
N4 C32 C39 C40 -175.5(6) . . . . ?
N5 C39 C40 C41 5.1(11) . . . . ?
C32 C39 C40 C41 -174.1(7) . . . . ?
C39 C40 C41 C42 -2.9(12) . . . . ?
C40 C41 C42 C43 -0.1(12) . . . . ?
C39 N5 C43 C42 1.0(11) . . . . ?
Yb1 N5 C43 C42 -178.7(6) . . . . ?
C41 C42 C43 N5 1.2(12) . . . . ?
N4 Yb1 C44 C45 -70.5(4) . . . . ?
N3 Yb1 C44 C45 -3.2(5) . . . . ?
N5 Yb1 C44 C45 -135.2(5) . . . . ?
C56 Yb1 C44 C45 -151.0(5) . . . . ?
C59 Yb1 C44 C45 144.5(4) . . . . ?
C48 Yb1 C44 C45 115.9(7) . . . . ?
C55 Yb1 C44 C45 -178.8(4) . . . . ?
C47 Yb1 C44 C45 77.9(5) . . . . ?
C58 Yb1 C44 C45 109.0(5) . . . . ?
C46 Yb1 C44 C45 37.9(4) . . . . ?
N4 Yb1 C44 C48 173.5(5) . . . . ?
N3 Yb1 C44 C48 -119.1(5) . . . . ?
N5 Yb1 C44 C48 108.9(5) . . . . ?
C56 Yb1 C44 C48 93.1(7) . . . . ?
C59 Yb1 C44 C48 28.6(5) . . . . ?
C45 Yb1 C44 C48 -115.9(7) . . . . ?
C55 Yb1 C44 C48 65.3(5) . . . . ?
C47 Yb1 C44 C48 -38.0(5) . . . . ?
C58 Yb1 C44 C48 -6.9(6) . . . . ?
C46 Yb1 C44 C48 -78.0(5) . . . . ?
N4 Yb1 C44 C49 50.1(6) . . . . ?
N3 Yb1 C44 C49 117.5(6) . . . . ?
N5 Yb1 C44 C49 -14.5(6) . . . . ?
C56 Yb1 C44 C49 -30.4(9) . . . . ?
C59 Yb1 C44 C49 -94.8(6) . . . . ?
C48 Yb1 C44 C49 -123.4(8) . . . . ?
C45 Yb1 C44 C49 120.6(8) . . . . ?
C55 Yb1 C44 C49 -58.2(7) . . . . ?
C47 Yb1 C44 C49 -161.5(7) . . . . ?
C58 Yb1 C44 C49 -130.4(5) . . . . ?
C46 Yb1 C44 C49 158.5(7) . . . . ?
C48 C44 C45 C46 -5.4(8) . . . . ?
C49 C44 C45 C46 168.1(6) . . . . ?
Yb1 C44 C45 C46 -70.6(5) . . . . ?
C48 C44 C45 C50 -179.3(6) . . . . ?
C49 C44 C45 C50 -5.8(11) . . . . ?
Yb1 C44 C45 C50 115.6(6) . . . . ?
C48 C44 C45 Yb1 65.1(5) . . . . ?
C49 C44 C45 Yb1 -121.3(7) . . . . ?
N4 Yb1 C45 C44 108.6(4) . . . . ?
N3 Yb1 C45 C44 177.0(4) . . . . ?
N5 Yb1 C45 C44 42.3(4) . . . . ?
C56 Yb1 C45 C44 131.4(8) . . . . ?
C59 Yb1 C45 C44 -55.5(6) . . . . ?
C48 Yb1 C45 C44 -36.2(4) . . . . ?
C55 Yb1 C45 C44 2.6(9) . . . . ?
C47 Yb1 C45 C44 -76.5(5) . . . . ?
C58 Yb1 C45 C44 -105.5(5) . . . . ?
C46 Yb1 C45 C44 -112.7(6) . . . . ?
N4 Yb1 C45 C46 -138.6(5) . . . . ?
N3 Yb1 C45 C46 -70.2(4) . . . . ?
N5 Yb1 C45 C46 155.0(4) . . . . ?
C56 Yb1 C45 C46 -115.9(9) . . . . ?
C59 Yb1 C45 C46 57.2(6) . . . . ?
C48 Yb1 C45 C46 76.5(5) . . . . ?
C55 Yb1 C45 C46 115.4(7) . . . . ?
C47 Yb1 C45 C46 36.3(4) . . . . ?
C58 Yb1 C45 C46 7.3(6) . . . . ?
C44 Yb1 C45 C46 112.7(6) . . . . ?
N4 Yb1 C45 C50 -15.6(5) . . . . ?
N3 Yb1 C45 C50 52.8(5) . . . . ?
N5 Yb1 C45 C50 -82.0(5) . . . . ?
C56 Yb1 C45 C50 7.1(12) . . . . ?
C59 Yb1 C45 C50 -179.8(5) . . . . ?
C48 Yb1 C45 C50 -160.5(7) . . . . ?
C55 Yb1 C45 C50 -121.6(7) . . . . ?
C47 Yb1 C45 C50 159.3(7) . . . . ?
C58 Yb1 C45 C50 130.3(5) . . . . ?
C46 Yb1 C45 C50 123.0(7) . . . . ?
C44 Yb1 C45 C50 -124.3(8) . . . . ?
C44 C45 C46 C47 4.8(8) . . . . ?
C50 C45 C46 C47 178.7(6) . . . . ?
Yb1 C45 C46 C47 -66.1(5) . . . . ?
C44 C45 C46 C52 -162.5(7) . . . . ?
C50 C45 C46 C52 11.4(11) . . . . ?
Yb1 C45 C46 C52 126.7(7) . . . . ?
C44 C45 C46 Yb1 70.9(5) . . . . ?
C50 C45 C46 Yb1 -115.2(6) . . . . ?
N4 Yb1 C46 C47 158.3(5) . . . . ?
N3 Yb1 C46 C47 -141.5(5) . . . . ?
N5 Yb1 C46 C47 85.7(5) . . . . ?
C56 Yb1 C46 C47 -94.5(6) . . . . ?
C59 Yb1 C46 C47 -28.5(6) . . . . ?
C48 Yb1 C46 C47 37.8(4) . . . . ?
C45 Yb1 C46 C47 115.2(7) . . . . ?
C55 Yb1 C46 C47 -23.4(8) . . . . ?
C58 Yb1 C46 C47 -59.8(5) . . . . ?
C44 Yb1 C46 C47 77.9(5) . . . . ?
N4 Yb1 C46 C45 43.1(5) . . . . ?
N3 Yb1 C46 C45 103.3(4) . . . . ?
N5 Yb1 C46 C45 -29.5(5) . . . . ?
C56 Yb1 C46 C45 150.3(5) . . . . ?
C59 Yb1 C46 C45 -143.6(4) . . . . ?
C48 Yb1 C46 C45 -77.4(5) . . . . ?
C55 Yb1 C46 C45 -138.6(5) . . . . ?
C47 Yb1 C46 C45 -115.2(7) . . . . ?
C58 Yb1 C46 C45 -174.9(4) . . . . ?
C44 Yb1 C46 C45 -37.2(4) . . . . ?
N4 Yb1 C46 C52 -78.8(7) . . . . ?
N3 Yb1 C46 C52 -18.6(7) . . . . ?
N5 Yb1 C46 C52 -151.4(7) . . . . ?
C56 Yb1 C46 C52 28.4(10) . . . . ?
C59 Yb1 C46 C52 94.5(7) . . . . ?
C48 Yb1 C46 C52 160.7(8) . . . . ?
C45 Yb1 C46 C52 -121.9(9) . . . . ?
C55 Yb1 C46 C52 99.6(8) . . . . ?
C47 Yb1 C46 C52 122.9(9) . . . . ?
C58 Yb1 C46 C52 63.2(7) . . . . ?
C44 Yb1 C46 C52 -159.1(8) . . . . ?
C45 C46 C47 C48 -2.3(8) . . . . ?
C52 C46 C47 C48 164.9(7) . . . . ?
Yb1 C46 C47 C48 -68.1(5) . . . . ?
C45 C46 C47 C53 -171.7(7) . . . . ?
C52 C46 C47 C53 -4.6(12) . . . . ?
Yb1 C46 C47 C53 122.5(7) . . . . ?
C45 C46 C47 Yb1 65.8(5) . . . . ?
C52 C46 C47 Yb1 -127.0(7) . . . . ?
N4 Yb1 C47 C46 -29.4(6) . . . . ?
N3 Yb1 C47 C46 37.0(5) . . . . ?
N5 Yb1 C47 C46 -110.4(5) . . . . ?
C56 Yb1 C47 C46 132.7(5) . . . . ?
C59 Yb1 C47 C46 156.0(5) . . . . ?
C48 Yb1 C47 C46 -113.2(6) . . . . ?
C45 Yb1 C47 C46 -36.4(4) . . . . ?
C55 Yb1 C47 C46 167.2(4) . . . . ?
C58 Yb1 C47 C46 124.9(5) . . . . ?
C44 Yb1 C47 C46 -75.6(5) . . . . ?
N4 Yb1 C47 C48 83.8(5) . . . . ?
N3 Yb1 C47 C48 150.1(4) . . . . ?
N5 Yb1 C47 C48 2.8(5) . . . . ?
C56 Yb1 C47 C48 -114.2(5) . . . . ?
C59 Yb1 C47 C48 -90.8(4) . . . . ?
C45 Yb1 C47 C48 76.8(4) . . . . ?
C55 Yb1 C47 C48 -79.6(5) . . . . ?
C58 Yb1 C47 C48 -122.0(4) . . . . ?
C46 Yb1 C47 C48 113.2(6) . . . . ?
C44 Yb1 C47 C48 37.6(4) . . . . ?
N4 Yb1 C47 C53 -155.5(6) . . . . ?
N3 Yb1 C47 C53 -89.2(7) . . . . ?
N5 Yb1 C47 C53 123.5(7) . . . . ?
C56 Yb1 C47 C53 6.5(10) . . . . ?
C59 Yb1 C47 C53 29.9(8) . . . . ?
C48 Yb1 C47 C53 120.7(9) . . . . ?
C45 Yb1 C47 C53 -162.5(9) . . . . ?
C55 Yb1 C47 C53 41.1(8) . . . . ?
C58 Yb1 C47 C53 -1.3(8) . . . . ?
C46 Yb1 C47 C53 -126.1(10) . . . . ?
C44 Yb1 C47 C53 158.3(9) . . . . ?
C45 C44 C48 C47 4.0(8) . . . . ?
C49 C44 C48 C47 -169.3(7) . . . . ?
Yb1 C44 C48 C47 69.3(5) . . . . ?
C45 C44 C48 C54 167.5(7) . . . . ?
C49 C44 C48 C54 -5.8(12) . . . . ?
Yb1 C44 C48 C54 -127.1(7) . . . . ?
C45 C44 C48 Yb1 -65.3(5) . . . . ?
C49 C44 C48 Yb1 121.4(7) . . . . ?
C46 C47 C48 C44 -1.0(8) . . . . ?
C53 C47 C48 C44 168.9(7) . . . . ?
Yb1 C47 C48 C44 -70.3(5) . . . . ?
C46 C47 C48 C54 -165.0(6) . . . . ?
C53 C47 C48 C54 4.9(11) . . . . ?
Yb1 C47 C48 C54 125.6(7) . . . . ?
C46 C47 C48 Yb1 69.3(5) . . . . ?
C53 C47 C48 Yb1 -120.8(7) . . . . ?
N4 Yb1 C48 C44 -7.7(6) . . . . ?
N3 Yb1 C48 C44 76.2(5) . . . . ?
N5 Yb1 C48 C44 -64.9(5) . . . . ?
C56 Yb1 C48 C44 -139.2(4) . . . . ?
C59 Yb1 C48 C44 -155.9(5) . . . . ?
C45 Yb1 C48 C44 35.6(4) . . . . ?
C55 Yb1 C48 C44 -131.0(4) . . . . ?
C47 Yb1 C48 C44 112.5(6) . . . . ?
C58 Yb1 C48 C44 175.1(4) . . . . ?
C46 Yb1 C48 C44 75.4(5) . . . . ?
N4 Yb1 C48 C47 -120.2(4) . . . . ?
N3 Yb1 C48 C47 -36.3(5) . . . . ?
N5 Yb1 C48 C47 -177.4(4) . . . . ?
C56 Yb1 C48 C47 108.3(5) . . . . ?
C59 Yb1 C48 C47 91.6(4) . . . . ?
C45 Yb1 C48 C47 -76.9(5) . . . . ?
C55 Yb1 C48 C47 116.5(4) . . . . ?
C58 Yb1 C48 C47 62.6(5) . . . . ?
C46 Yb1 C48 C47 -37.1(4) . . . . ?
C44 Yb1 C48 C47 -112.5(6) . . . . ?
N4 Yb1 C48 C54 118.1(6) . . . . ?
N3 Yb1 C48 C54 -158.0(6) . . . . ?
N5 Yb1 C48 C54 60.9(7) . . . . ?
C56 Yb1 C48 C54 -13.4(9) . . . . ?
C59 Yb1 C48 C54 -30.1(7) . . . . ?
C45 Yb1 C48 C54 161.4(8) . . . . ?
C55 Yb1 C48 C54 -5.2(8) . . . . ?
C47 Yb1 C48 C54 -121.7(9) . . . . ?
C58 Yb1 C48 C54 -59.1(7) . . . . ?
C46 Yb1 C48 C54 -158.8(8) . . . . ?
C44 Yb1 C48 C54 125.8(10) . . . . ?
C44 C45 C50 C51 89.0(9) . . . . ?
C46 C45 C50 C51 -83.8(9) . . . . ?
Yb1 C45 C50 C51 -176.9(5) . . . . ?
N4 Yb1 C55 C59 169.8(4) . . . . ?
N3 Yb1 C55 C59 99.0(4) . . . . ?
N5 Yb1 C55 C59 -129.6(5) . . . . ?
C56 Yb1 C55 C59 115.0(6) . . . . ?
C48 Yb1 C55 C59 -55.5(5) . . . . ?
C45 Yb1 C55 C59 -87.2(7) . . . . ?
C47 Yb1 C55 C59 -22.3(5) . . . . ?
C58 Yb1 C55 C59 38.2(4) . . . . ?
C46 Yb1 C55 C59 -8.5(7) . . . . ?
C44 Yb1 C55 C59 -85.5(5) . . . . ?
N4 Yb1 C55 C56 54.9(4) . . . . ?
N3 Yb1 C55 C56 -16.0(5) . . . . ?
N5 Yb1 C55 C56 115.4(4) . . . . ?
C59 Yb1 C55 C56 -115.0(6) . . . . ?
C48 Yb1 C55 C56 -170.5(4) . . . . ?
C45 Yb1 C55 C56 157.8(6) . . . . ?
C47 Yb1 C55 C56 -137.3(4) . . . . ?
C58 Yb1 C55 C56 -76.7(4) . . . . ?
C46 Yb1 C55 C56 -123.5(5) . . . . ?
C44 Yb1 C55 C56 159.5(4) . . . . ?
N4 Yb1 C55 C60 -66.7(6) . . . . ?
N3 Yb1 C55 C60 -137.6(6) . . . . ?
N5 Yb1 C55 C60 -6.1(6) . . . . ?
C56 Yb1 C55 C60 -121.6(8) . . . . ?
C59 Yb1 C55 C60 123.4(8) . . . . ?
C48 Yb1 C55 C60 67.9(6) . . . . ?
C45 Yb1 C55 C60 36.2(10) . . . . ?
C47 Yb1 C55 C60 101.1(6) . . . . ?
C58 Yb1 C55 C60 161.7(7) . . . . ?
C46 Yb1 C55 C60 114.9(7) . . . . ?
C44 Yb1 C55 C60 37.9(7) . . . . ?
C59 C55 C56 C57 4.7(8) . . . . ?
C60 C55 C56 C57 -162.6(7) . . . . ?
Yb1 C55 C56 C57 71.4(5) . . . . ?
C59 C55 C56 C61 177.0(6) . . . . ?
C60 C55 C56 C61 9.7(11) . . . . ?
Yb1 C55 C56 C61 -116.2(7) . . . . ?
C59 C55 C56 Yb1 -66.8(5) . . . . ?
C60 C55 C56 Yb1 126.0(7) . . . . ?
N4 Yb1 C56 C57 121.0(4) . . . . ?
N3 Yb1 C56 C57 53.1(4) . . . . ?
N5 Yb1 C56 C57 -171.6(4) . . . . ?
C59 Yb1 C56 C57 -76.5(4) . . . . ?
C48 Yb1 C56 C57 -97.9(5) . . . . ?
C45 Yb1 C56 C57 98.3(9) . . . . ?
C55 Yb1 C56 C57 -112.8(6) . . . . ?
C47 Yb1 C56 C57 -46.0(6) . . . . ?
C58 Yb1 C56 C57 -35.9(4) . . . . ?
C46 Yb1 C56 C57 8.6(7) . . . . ?
C44 Yb1 C56 C57 -156.5(5) . . . . ?
N4 Yb1 C56 C55 -126.2(4) . . . . ?
N3 Yb1 C56 C55 165.9(4) . . . . ?
N5 Yb1 C56 C55 -58.8(4) . . . . ?
C59 Yb1 C56 C55 36.3(4) . . . . ?
C48 Yb1 C56 C55 14.8(6) . . . . ?
C45 Yb1 C56 C55 -149.0(8) . . . . ?
C47 Yb1 C56 C55 66.8(6) . . . . ?
C58 Yb1 C56 C55 76.9(4) . . . . ?
C46 Yb1 C56 C55 121.3(5) . . . . ?
C44 Yb1 C56 C55 -43.7(8) . . . . ?
N4 Yb1 C56 C61 -3.0(5) . . . . ?
N3 Yb1 C56 C61 -70.9(6) . . . . ?
N5 Yb1 C56 C61 64.4(6) . . . . ?
C59 Yb1 C56 C61 159.6(7) . . . . ?
C48 Yb1 C56 C61 138.1(5) . . . . ?
C45 Yb1 C56 C61 -25.7(12) . . . . ?
C55 Yb1 C56 C61 123.2(8) . . . . ?
C47 Yb1 C56 C61 -170.0(5) . . . . ?
C58 Yb1 C56 C61 -159.8(7) . . . . ?
C46 Yb1 C56 C61 -115.4(6) . . . . ?
C44 Yb1 C56 C61 79.5(8) . . . . ?
C55 C56 C57 C58 -4.0(8) . . . . ?
C61 C56 C57 C58 -176.4(6) . . . . ?
Yb1 C56 C57 C58 65.8(5) . . . . ?
C55 C56 C57 C62 164.0(6) . . . . ?
C61 C56 C57 C62 -8.4(11) . . . . ?
Yb1 C56 C57 C62 -126.2(7) . . . . ?
C55 C56 C57 Yb1 -69.8(5) . . . . ?
C61 C56 C57 Yb1 117.8(7) . . . . ?
N4 Yb1 C57 C56 -59.5(4) . . . . ?
N3 Yb1 C57 C56 -121.9(4) . . . . ?
N5 Yb1 C57 C56 9.4(5) . . . . ?
C59 Yb1 C57 C56 78.2(4) . . . . ?
C48 Yb1 C57 C56 119.8(5) . . . . ?
C45 Yb1 C57 C56 -151.6(4) . . . . ?
C55 Yb1 C57 C56 38.2(4) . . . . ?
C47 Yb1 C57 C56 150.0(4) . . . . ?
C58 Yb1 C57 C56 116.0(6) . . . . ?
C46 Yb1 C57 C56 -175.4(4) . . . . ?
C44 Yb1 C57 C56 135.8(9) . . . . ?
N4 Yb1 C57 C58 -175.5(4) . . . . ?
N3 Yb1 C57 C58 122.2(4) . . . . ?
N5 Yb1 C57 C58 -106.6(4) . . . . ?
C56 Yb1 C57 C58 -116.0(6) . . . . ?
C59 Yb1 C57 C58 -37.8(4) . . . . ?
C48 Yb1 C57 C58 3.9(6) . . . . ?
C45 Yb1 C57 C58 92.4(5) . . . . ?
C55 Yb1 C57 C58 -77.8(5) . . . . ?
C47 Yb1 C57 C58 34.0(5) . . . . ?
C46 Yb1 C57 C58 68.7(5) . . . . ?
C44 Yb1 C57 C58 19.8(12) . . . . ?
N4 Yb1 C57 C62 59.8(6) . . . . ?
N3 Yb1 C57 C62 -2.6(6) . . . . ?
N5 Yb1 C57 C62 128.6(6) . . . . ?
C56 Yb1 C57 C62 119.3(8) . . . . ?
C59 Yb1 C57 C62 -162.5(7) . . . . ?
C48 Yb1 C57 C62 -120.9(6) . . . . ?
C45 Yb1 C57 C62 -32.3(8) . . . . ?
C55 Yb1 C57 C62 157.4(7) . . . . ?
C47 Yb1 C57 C62 -90.7(6) . . . . ?
C58 Yb1 C57 C62 -124.8(8) . . . . ?
C46 Yb1 C57 C62 -56.1(7) . . . . ?
C44 Yb1 C57 C62 -105.0(11) . . . . ?
C56 C57 C58 C59 1.9(8) . . . . ?
C62 C57 C58 C59 -165.7(7) . . . . ?
Yb1 C57 C58 C59 66.2(5) . . . . ?
C56 C57 C58 C63 171.0(7) . . . . ?
C62 C57 C58 C63 3.4(12) . . . . ?
Yb1 C57 C58 C63 -124.7(7) . . . . ?
C56 C57 C58 Yb1 -64.3(5) . . . . ?
C62 C57 C58 Yb1 128.1(7) . . . . ?
N4 Yb1 C58 C57 5.8(5) . . . . ?
N3 Yb1 C58 C57 -52.8(4) . . . . ?
N5 Yb1 C58 C57 89.8(4) . . . . ?
C56 Yb1 C58 C57 36.0(4) . . . . ?
C59 Yb1 C58 C57 113.9(6) . . . . ?
C48 Yb1 C58 C57 -177.3(4) . . . . ?
C45 Yb1 C58 C57 -128.3(4) . . . . ?
C55 Yb1 C58 C57 76.5(4) . . . . ?
C47 Yb1 C58 C57 -150.3(4) . . . . ?
C46 Yb1 C58 C57 -124.4(4) . . . . ?
C44 Yb1 C58 C57 -173.6(4) . . . . ?
N4 Yb1 C58 C59 -108.1(4) . . . . ?
N3 Yb1 C58 C59 -166.7(4) . . . . ?
N5 Yb1 C58 C59 -24.0(5) . . . . ?
C56 Yb1 C58 C59 -77.9(4) . . . . ?
C48 Yb1 C58 C59 68.8(4) . . . . ?
C45 Yb1 C58 C59 117.8(4) . . . . ?
C55 Yb1 C58 C59 -37.4(4) . . . . ?
C47 Yb1 C58 C59 95.9(4) . . . . ?
C46 Yb1 C58 C59 121.7(4) . . . . ?
C44 Yb1 C58 C59 72.5(5) . . . . ?
N4 Yb1 C58 C63 130.8(6) . . . . ?
N3 Yb1 C58 C63 72.1(6) . . . . ?
N5 Yb1 C58 C63 -145.2(6) . . . . ?
C56 Yb1 C58 C63 161.0(7) . . . . ?
C59 Yb1 C58 C63 -121.1(8) . . . . ?
C48 Yb1 C58 C63 -52.3(7) . . . . ?
C45 Yb1 C58 C63 -3.3(8) . . . . ?
C55 Yb1 C58 C63 -158.5(7) . . . . ?
C47 Yb1 C58 C63 -25.3(7) . . . . ?
C46 Yb1 C58 C63 0.5(7) . . . . ?
C44 Yb1 C58 C63 -48.6(8) . . . . ?
C56 C55 C59 C58 -3.5(8) . . . . ?
C60 C55 C59 C58 163.6(7) . . . . ?
Yb1 C55 C59 C58 -69.9(5) . . . . ?
C56 C55 C59 C64 -170.9(6) . . . . ?
C60 C55 C59 C64 -3.8(11) . . . . ?
Yb1 C55 C59 C64 122.7(7) . . . . ?
C56 C55 C59 Yb1 66.4(5) . . . . ?
C60 C55 C59 Yb1 -126.5(7) . . . . ?
C57 C58 C59 C55 1.0(8) . . . . ?
C63 C58 C59 C55 -168.3(7) . . . . ?
Yb1 C58 C59 C55 69.2(5) . . . . ?
C57 C58 C59 C64 168.4(6) . . . . ?
C63 C58 C59 C64 -0.9(11) . . . . ?
Yb1 C58 C59 C64 -123.4(7) . . . . ?
C57 C58 C59 Yb1 -68.2(5) . . . . ?
C63 C58 C59 Yb1 122.5(7) . . . . ?
N4 Yb1 C59 C55 -13.4(5) . . . . ?
N3 Yb1 C59 C55 -97.6(4) . . . . ?
N5 Yb1 C59 C55 46.7(4) . . . . ?
C56 Yb1 C59 C55 -36.8(4) . . . . ?
C48 Yb1 C59 C55 130.6(5) . . . . ?
C45 Yb1 C59 C55 145.4(4) . . . . ?
C47 Yb1 C59 C55 161.4(4) . . . . ?
C58 Yb1 C59 C55 -112.7(6) . . . . ?
C46 Yb1 C59 C55 175.4(4) . . . . ?
C44 Yb1 C59 C55 116.5(4) . . . . ?
N4 Yb1 C59 C58 99.3(4) . . . . ?
N3 Yb1 C59 C58 15.1(5) . . . . ?
N5 Yb1 C59 C58 159.4(4) . . . . ?
C56 Yb1 C59 C58 75.8(4) . . . . ?
C48 Yb1 C59 C58 -116.7(4) . . . . ?
C45 Yb1 C59 C58 -102.0(5) . . . . ?
C55 Yb1 C59 C58 112.7(6) . . . . ?
C47 Yb1 C59 C58 -85.9(4) . . . . ?
C46 Yb1 C59 C58 -72.0(4) . . . . ?
C44 Yb1 C59 C58 -130.8(4) . . . . ?
N4 Yb1 C59 C64 -136.4(5) . . . . ?
N3 Yb1 C59 C64 139.3(6) . . . . ?
N5 Yb1 C59 C64 -76.3(6) . . . . ?
C56 Yb1 C59 C64 -159.9(7) . . . . ?
C48 Yb1 C59 C64 7.5(6) . . . . ?
C45 Yb1 C59 C64 22.3(8) . . . . ?
C55 Yb1 C59 C64 -123.1(8) . . . . ?
C47 Yb1 C59 C64 38.4(6) . . . . ?
C58 Yb1 C59 C64 124.3(8) . . . . ?
C46 Yb1 C59 C64 52.3(7) . . . . ?
C44 Yb1 C59 C64 -6.6(7) . . . . ?
C55 C59 C64 C65 76.3(9) . . . . ?
C58 C59 C64 C65 -88.8(9) . . . . ?
Yb1 C59 C64 C65 172.9(5) . . . . ?
U1 N2 C66 C74 101(2) . . . . ?
U1 N2 C66 C67 -73(3) . . . . ?
N2 C66 C67 C68 -105.4(7) . . . . ?
C74 C66 C67 C68 80.9(8) . . . . ?
C66 C67 C68 C69 -170.1(6) . . . . ?
C66 C67 C68 C73 10.0(10) . . . . ?
C73 C68 C69 C70 2.6(11) . . . . ?
C67 C68 C69 C70 -177.3(7) . . . . ?
C68 C69 C70 C71 -1.0(12) . . . . ?
C69 C70 C71 C72 -1.1(12) . . . . ?
C70 C71 C72 C73 1.4(12) . . . . ?
C71 C72 C73 C68 0.3(11) . . . . ?
C69 C68 C73 C72 -2.2(10) . . . . ?
C67 C68 C73 C72 177.6(6) . . . . ?
N2 C66 C74 C78 -171.6(6) . . . . ?
C67 C66 C74 C78 2.0(11) . . . . ?
N2 C66 C74 C75 4.0(10) . . . . ?
C67 C66 C74 C75 177.6(6) . . . . ?
C66 C74 C75 C76 -173.1(6) . . . . ?
C78 C74 C75 C76 3.0(10) . . . . ?
C74 C75 C76 N7 -2.1(10) . . . . ?
C74 C75 C76 C79 177.8(6) . . . . ?
C77 N7 C76 C75 1.3(9) . . . . ?
Yb2 N7 C76 C75 176.6(5) . . . . ?
C77 N7 C76 C79 -178.6(5) . . . . ?
Yb2 N7 C76 C79 -3.3(8) . . . . ?
C76 N7 C77 C78 -1.8(9) . . . . ?
Yb2 N7 C77 C78 -177.1(5) . . . . ?
C76 N7 C77 C84 178.3(6) . . . . ?
Yb2 N7 C77 C84 3.1(8) . . . . ?
N7 C77 C78 C74 3.1(11) . . . . ?
C84 C77 C78 C74 -177.1(6) . . . . ?
C66 C74 C78 C77 172.5(7) . . . . ?
C75 C74 C78 C77 -3.5(10) . . . . ?
C83 N6 C79 C80 -1.8(10) . . . . ?
Yb2 N6 C79 C80 -177.1(5) . . . . ?
C83 N6 C79 C76 175.7(6) . . . . ?
Yb2 N6 C79 C76 0.4(8) . . . . ?
C75 C76 C79 N6 -178.1(6) . . . . ?
N7 C76 C79 N6 1.8(9) . . . . ?
C75 C76 C79 C80 -0.7(10) . . . . ?
N7 C76 C79 C80 179.2(6) . . . . ?
N6 C79 C80 C81 1.1(11) . . . . ?
C76 C79 C80 C81 -176.3(6) . . . . ?
C79 C80 C81 C82 0.2(11) . . . . ?
C80 C81 C82 C83 -0.7(11) . . . . ?
C79 N6 C83 C82 1.3(10) . . . . ?
Yb2 N6 C83 C82 176.5(5) . . . . ?
C81 C82 C83 N6 0.0(11) . . . . ?
C88 N8 C84 C85 -0.3(10) . . . . ?
Yb2 N8 C84 C85 175.1(5) . . . . ?
C88 N8 C84 C77 179.1(6) . . . . ?
Yb2 N8 C84 C77 -5.5(8) . . . . ?
C78 C77 C84 N8 -178.1(6) . . . . ?
N7 C77 C84 N8 1.7(9) . . . . ?
C78 C77 C84 C85 1.3(11) . . . . ?
N7 C77 C84 C85 -178.9(6) . . . . ?
N8 C84 C85 C86 3.3(10) . . . . ?
C77 C84 C85 C86 -176.1(6) . . . . ?
C84 C85 C86 C87 -3.2(11) . . . . ?
C85 C86 C87 C88 0.3(11) . . . . ?
C84 N8 C88 C87 -2.8(11) . . . . ?
Yb2 N8 C88 C87 -178.1(6) . . . . ?
C86 C87 C88 N8 2.8(12) . . . . ?
N7 Yb2 C89 C90 -60.2(4) . . . . ?
N8 Yb2 C89 C90 -120.5(4) . . . . ?
N6 Yb2 C89 C90 10.1(5) . . . . ?
C92 Yb2 C89 C90 76.3(4) . . . . ?
C101 Yb2 C89 C90 -159.8(4) . . . . ?
C93 Yb2 C89 C90 112.9(6) . . . . ?
C102 Yb2 C89 C90 174.4(4) . . . . ?
C100 Yb2 C89 C90 166.0(8) . . . . ?
C91 Yb2 C89 C90 36.5(4) . . . . ?
C104 Yb2 C89 C90 116.9(5) . . . . ?
N7 Yb2 C89 C93 -173.0(4) . . . . ?
N8 Yb2 C89 C93 126.6(5) . . . . ?
N6 Yb2 C89 C93 -102.7(4) . . . . ?
C92 Yb2 C89 C93 -36.5(4) . . . . ?
C101 Yb2 C89 C93 87.4(5) . . . . ?
C90 Yb2 C89 C93 -112.9(6) . . . . ?
C102 Yb2 C89 C93 61.5(5) . . . . ?
C100 Yb2 C89 C93 53.1(11) . . . . ?
C91 Yb2 C89 C93 -76.4(4) . . . . ?
C104 Yb2 C89 C93 4.0(6) . . . . ?
N7 Yb2 C89 C94 61.2(8) . . . . ?
N8 Yb2 C89 C94 0.8(7) . . . . ?
N6 Yb2 C89 C94 131.5(7) . . . . ?
C92 Yb2 C89 C94 -162.3(9) . . . . ?
C101 Yb2 C89 C94 -38.4(9) . . . . ?
C93 Yb2 C89 C94 -125.8(9) . . . . ?
C90 Yb2 C89 C94 121.3(9) . . . . ?
C102 Yb2 C89 C94 -64.3(8) . . . . ?
C100 Yb2 C89 C94 -72.7(13) . . . . ?
C91 Yb2 C89 C94 157.8(9) . . . . ?
C104 Yb2 C89 C94 -121.8(7) . . . . ?
C93 C89 C90 C91 -2.4(8) . . . . ?
C94 C89 C90 C91 162.4(7) . . . . ?
Yb2 C89 C90 C91 -68.7(5) . . . . ?
C93 C89 C90 C95 -177.1(6) . . . . ?
C94 C89 C90 C95 -12.3(11) . . . . ?
Yb2 C89 C90 C95 116.6(7) . . . . ?
C93 C89 C90 Yb2 66.4(5) . . . . ?
C94 C89 C90 Yb2 -128.9(7) . . . . ?
N7 Yb2 C90 C91 -123.6(4) . . . . ?
N8 Yb2 C90 C91 169.3(4) . . . . ?
N6 Yb2 C90 C91 -56.1(4) . . . . ?
C92 Yb2 C90 C91 36.7(4) . . . . ?
C101 Yb2 C90 C91 170.8(7) . . . . ?
C93 Yb2 C90 C91 77.0(4) . . . . ?
C102 Yb2 C90 C91 105.8(5) . . . . ?
C100 Yb2 C90 C91 -54.1(9) . . . . ?
C89 Yb2 C90 C91 114.9(6) . . . . ?
C104 Yb2 C90 C91 8.6(6) . . . . ?
N7 Yb2 C90 C89 121.5(4) . . . . ?
N8 Yb2 C90 C89 54.4(4) . . . . ?
N6 Yb2 C90 C89 -171.0(4) . . . . ?
C92 Yb2 C90 C89 -78.2(4) . . . . ?
C101 Yb2 C90 C89 55.9(9) . . . . ?
C93 Yb2 C90 C89 -37.9(4) . . . . ?
C102 Yb2 C90 C89 -9.2(6) . . . . ?
C100 Yb2 C90 C89 -169.1(6) . . . . ?
C91 Yb2 C90 C89 -114.9(6) . . . . ?
C104 Yb2 C90 C89 -106.3(5) . . . . ?
N7 Yb2 C90 C95 -0.1(6) . . . . ?
N8 Yb2 C90 C95 -67.1(6) . . . . ?
N6 Yb2 C90 C95 67.4(6) . . . . ?
C92 Yb2 C90 C95 160.3(7) . . . . ?
C101 Yb2 C90 C95 -65.6(10) . . . . ?
C93 Yb2 C90 C95 -159.4(7) . . . . ?
C102 Yb2 C90 C95 -130.7(6) . . . . ?
C100 Yb2 C90 C95 69.4(10) . . . . ?
C91 Yb2 C90 C95 123.5(8) . . . . ?
C89 Yb2 C90 C95 -121.5(8) . . . . ?
C104 Yb2 C90 C95 132.1(6) . . . . ?
C89 C90 C91 C92 3.7(8) . . . . ?
C95 C90 C91 C92 178.3(7) . . . . ?
Yb2 C90 C91 C92 -65.7(5) . . . . ?
C89 C90 C91 C96 -166.1(6) . . . . ?
C95 C90 C91 C96 8.5(11) . . . . ?
Yb2 C90 C91 C96 124.6(7) . . . . ?
C89 C90 C91 Yb2 69.4(5) . . . . ?
C95 C90 C91 Yb2 -116.1(7) . . . . ?
N7 Yb2 C91 C90 58.3(4) . . . . ?
N8 Yb2 C91 C90 -12.0(5) . . . . ?
N6 Yb2 C91 C90 119.0(4) . . . . ?
C92 Yb2 C91 C90 -114.8(6) . . . . ?
C101 Yb2 C91 C90 -170.1(7) . . . . ?
C93 Yb2 C91 C90 -76.8(5) . . . . ?
C102 Yb2 C91 C90 -118.7(5) . . . . ?
C100 Yb2 C91 C90 159.0(4) . . . . ?
C89 Yb2 C91 C90 -36.5(4) . . . . ?
C104 Yb2 C91 C90 -174.6(4) . . . . ?
N7 Yb2 C91 C92 173.1(4) . . . . ?
N8 Yb2 C91 C92 102.8(4) . . . . ?
N6 Yb2 C91 C92 -126.1(4) . . . . ?
C101 Yb2 C91 C92 -55.3(10) . . . . ?
C93 Yb2 C91 C92 38.0(4) . . . . ?
C90 Yb2 C91 C92 114.8(6) . . . . ?
C102 Yb2 C91 C92 -3.9(6) . . . . ?
C100 Yb2 C91 C92 -86.2(5) . . . . ?
C89 Yb2 C91 C92 78.3(5) . . . . ?
C104 Yb2 C91 C92 -59.8(5) . . . . ?
N7 Yb2 C91 C96 -63.0(6) . . . . ?
N8 Yb2 C91 C96 -133.2(6) . . . . ?
N6 Yb2 C91 C96 -2.2(6) . . . . ?
C92 Yb2 C91 C96 124.0(8) . . . . ?
C101 Yb2 C91 C96 68.7(11) . . . . ?
C93 Yb2 C91 C96 162.0(7) . . . . ?
C90 Yb2 C91 C96 -121.2(8) . . . . ?
C102 Yb2 C91 C96 120.1(6) . . . . ?
C100 Yb2 C91 C96 37.8(7) . . . . ?
C89 Yb2 C91 C96 -157.7(7) . . . . ?
C104 Yb2 C91 C96 64.2(6) . . . . ?
C90 C91 C92 C93 -3.5(8) . . . . ?
C96 C91 C92 C93 165.9(7) . . . . ?
Yb2 C91 C92 C93 -70.1(5) . . . . ?
C90 C91 C92 C97 -170.9(7) . . . . ?
C96 C91 C92 C97 -1.5(12) . . . . ?
Yb2 C91 C92 C97 122.5(7) . . . . ?
C90 C91 C92 Yb2 66.6(5) . . . . ?
C96 C91 C92 Yb2 -124.1(7) . . . . ?
N7 Yb2 C92 C91 -9.2(5) . . . . ?
N8 Yb2 C92 C91 -94.2(4) . . . . ?
N6 Yb2 C92 C91 50.0(4) . . . . ?
C101 Yb2 C92 C91 161.2(4) . . . . ?
C93 Yb2 C92 C91 -112.4(6) . . . . ?
C90 Yb2 C92 C91 -36.4(4) . . . . ?
C102 Yb2 C92 C91 177.5(4) . . . . ?
C100 Yb2 C92 C91 121.4(4) . . . . ?
C89 Yb2 C92 C91 -75.8(4) . . . . ?
C104 Yb2 C92 C91 127.9(4) . . . . ?
N7 Yb2 C92 C93 103.1(4) . . . . ?
N8 Yb2 C92 C93 18.2(5) . . . . ?
N6 Yb2 C92 C93 162.4(4) . . . . ?
C101 Yb2 C92 C93 -86.4(5) . . . . ?
C90 Yb2 C92 C93 76.0(4) . . . . ?
C102 Yb2 C92 C93 -70.2(4) . . . . ?
C100 Yb2 C92 C93 -126.3(4) . . . . ?
C91 Yb2 C92 C93 112.4(6) . . . . ?
C89 Yb2 C92 C93 36.5(4) . . . . ?
C104 Yb2 C92 C93 -119.8(4) . . . . ?
N7 Yb2 C92 C97 -131.7(6) . . . . ?
N8 Yb2 C92 C97 143.3(6) . . . . ?
N6 Yb2 C92 C97 -72.5(6) . . . . ?
C101 Yb2 C92 C97 38.7(8) . . . . ?
C93 Yb2 C92 C97 125.1(8) . . . . ?
C90 Yb2 C92 C97 -158.9(7) . . . . ?
C102 Yb2 C92 C97 55.0(7) . . . . ?
C100 Yb2 C92 C97 -1.1(7) . . . . ?
C91 Yb2 C92 C97 -122.5(8) . . . . ?
C89 Yb2 C92 C97 161.7(7) . . . . ?
C104 Yb2 C92 C97 5.4(6) . . . . ?
C91 C92 C93 C89 2.1(8) . . . . ?
C97 C92 C93 C89 169.0(7) . . . . ?
Yb2 C92 C93 C89 -68.5(5) . . . . ?
C91 C92 C93 C99 -169.2(7) . . . . ?
C97 C92 C93 C99 -2.2(12) . . . . ?
Yb2 C92 C93 C99 120.2(7) . . . . ?
C91 C92 C93 Yb2 70.6(5) . . . . ?
C97 C92 C93 Yb2 -122.5(8) . . . . ?
C90 C89 C93 C92 0.2(8) . . . . ?
C94 C89 C93 C92 -163.9(7) . . . . ?
Yb2 C89 C93 C92 66.7(5) . . . . ?
C90 C89 C93 C99 171.6(6) . . . . ?
C94 C89 C93 C99 7.5(12) . . . . ?
Yb2 C89 C93 C99 -121.9(7) . . . . ?
C90 C89 C93 Yb2 -66.5(5) . . . . ?
C94 C89 C93 Yb2 129.4(7) . . . . ?
N7 Yb2 C93 C92 -105.9(4) . . . . ?
N8 Yb2 C93 C92 -164.3(4) . . . . ?
N6 Yb2 C93 C92 -20.4(5) . . . . ?
C101 Yb2 C93 C92 123.0(4) . . . . ?
C90 Yb2 C93 C92 -77.7(4) . . . . ?
C102 Yb2 C93 C92 117.9(4) . . . . ?
C100 Yb2 C93 C92 81.8(5) . . . . ?
C91 Yb2 C93 C92 -37.8(4) . . . . ?
C89 Yb2 C93 C92 -115.1(6) . . . . ?
C104 Yb2 C93 C92 67.6(4) . . . . ?
N7 Yb2 C93 C89 9.2(5) . . . . ?
N8 Yb2 C93 C89 -49.2(4) . . . . ?
N6 Yb2 C93 C89 94.6(4) . . . . ?
C92 Yb2 C93 C89 115.1(6) . . . . ?
C101 Yb2 C93 C89 -121.9(4) . . . . ?
C90 Yb2 C93 C89 37.4(4) . . . . ?
C102 Yb2 C93 C89 -127.0(4) . . . . ?
C100 Yb2 C93 C89 -163.1(4) . . . . ?
C91 Yb2 C93 C89 77.2(4) . . . . ?
C104 Yb2 C93 C89 -177.4(4) . . . . ?
N7 Yb2 C93 C99 131.8(6) . . . . ?
N8 Yb2 C93 C99 73.5(6) . . . . ?
N6 Yb2 C93 C99 -142.7(6) . . . . ?
C92 Yb2 C93 C99 -122.3(8) . . . . ?
C101 Yb2 C93 C99 0.7(8) . . . . ?
C90 Yb2 C93 C99 160.0(8) . . . . ?
C102 Yb2 C93 C99 -4.4(7) . . . . ?
C100 Yb2 C93 C99 -40.5(8) . . . . ?
C91 Yb2 C93 C99 -160.1(7) . . . . ?
C89 Yb2 C93 C99 122.6(8) . . . . ?
C104 Yb2 C93 C99 -54.7(7) . . . . ?
C91 C92 C97 C98 70.7(10) . . . . ?
C93 C92 C97 C98 -94.2(10) . . . . ?
Yb2 C92 C97 C98 167.8(6) . . . . ?
N7 Yb2 C100 C101 -88.6(4) . . . . ?
N8 Yb2 C100 C101 -23.1(4) . . . . ?
N6 Yb2 C100 C101 -155.7(4) . . . . ?
C92 Yb2 C100 C101 125.4(4) . . . . ?
C93 Yb2 C100 C101 85.7(5) . . . . ?
C90 Yb2 C100 C101 -157.7(6) . . . . ?
C102 Yb2 C100 C101 36.6(4) . . . . ?
C91 Yb2 C100 C101 165.2(4) . . . . ?
C89 Yb2 C100 C101 46.4(11) . . . . ?
C104 Yb2 C100 C101 112.6(6) . . . . ?
N7 Yb2 C100 C104 158.8(4) . . . . ?
N8 Yb2 C100 C104 -135.7(4) . . . . ?
N6 Yb2 C100 C104 91.8(4) . . . . ?
C92 Yb2 C100 C104 12.8(5) . . . . ?
C101 Yb2 C100 C104 -112.6(6) . . . . ?
C93 Yb2 C100 C104 -26.9(6) . . . . ?
C90 Yb2 C100 C104 89.7(8) . . . . ?
C102 Yb2 C100 C104 -76.0(5) . . . . ?
C91 Yb2 C100 C104 52.6(5) . . . . ?
C89 Yb2 C100 C104 -66.2(11) . . . . ?
N7 Yb2 C100 C105 34.7(6) . . . . ?
N8 Yb2 C100 C105 100.2(6) . . . . ?
N6 Yb2 C100 C105 -32.3(6) . . . . ?
C92 Yb2 C100 C105 -111.3(6) . . . . ?
C101 Yb2 C100 C105 123.3(8) . . . . ?
C93 Yb2 C100 C105 -151.0(6) . . . . ?
C90 Yb2 C100 C105 -34.4(11) . . . . ?
C102 Yb2 C100 C105 159.9(8) . . . . ?
C91 Yb2 C100 C105 -71.5(7) . . . . ?
C89 Yb2 C100 C105 169.7(8) . . . . ?
C104 Yb2 C100 C105 -124.1(8) . . . . ?
C104 C100 C101 C102 -1.2(8) . . . . ?
C105 C100 C101 C102 174.6(7) . . . . ?
Yb2 C100 C101 C102 -70.3(5) . . . . ?
C104 C100 C101 C107 -174.8(6) . . . . ?
C105 C100 C101 C107 1.0(11) . . . . ?
Yb2 C100 C101 C107 116.1(7) . . . . ?
C104 C100 C101 Yb2 69.1(5) . . . . ?
C105 C100 C101 Yb2 -115.1(7) . . . . ?
N7 Yb2 C101 C102 -155.9(5) . . . . ?
N8 Yb2 C101 C102 -89.0(5) . . . . ?
N6 Yb2 C101 C102 138.0(4) . . . . ?
C92 Yb2 C101 C102 31.1(6) . . . . ?
C93 Yb2 C101 C102 -10.0(6) . . . . ?
C90 Yb2 C101 C102 -90.6(9) . . . . ?
C100 Yb2 C101 C102 113.9(6) . . . . ?
C91 Yb2 C101 C102 71.1(10) . . . . ?
C89 Yb2 C101 C102 -51.2(6) . . . . ?
C104 Yb2 C101 C102 76.3(5) . . . . ?
N7 Yb2 C101 C100 90.2(4) . . . . ?
N8 Yb2 C101 C100 157.1(4) . . . . ?
N6 Yb2 C101 C100 24.1(4) . . . . ?
C92 Yb2 C101 C100 -82.8(5) . . . . ?
C93 Yb2 C101 C100 -123.9(4) . . . . ?
C90 Yb2 C101 C100 155.5(7) . . . . ?
C102 Yb2 C101 C100 -113.9(6) . . . . ?
C91 Yb2 C101 C100 -42.8(10) . . . . ?
C89 Yb2 C101 C100 -165.1(4) . . . . ?
C104 Yb2 C101 C100 -37.5(4) . . . . ?
N7 Yb2 C101 C107 -31.6(6) . . . . ?
N8 Yb2 C101 C107 35.3(6) . . . . ?
N6 Yb2 C101 C107 -97.7(6) . . . . ?
C92 Yb2 C101 C107 155.4(5) . . . . ?
C93 Yb2 C101 C107 114.3(6) . . . . ?
C90 Yb2 C101 C107 33.7(11) . . . . ?
C102 Yb2 C101 C107 124.3(8) . . . . ?
C100 Yb2 C101 C107 -121.8(7) . . . . ?
C91 Yb2 C101 C107 -164.6(7) . . . . ?
C89 Yb2 C101 C107 73.1(6) . . . . ?
C104 Yb2 C101 C107 -159.3(7) . . . . ?
C100 C101 C102 C103 0.4(8) . . . . ?
C107 C101 C102 C103 173.8(7) . . . . ?
Yb2 C101 C102 C103 -69.8(5) . . . . ?
C100 C101 C102 C108 -165.1(7) . . . . ?
C107 C101 C102 C108 8.4(12) . . . . ?
Yb2 C101 C102 C108 124.8(7) . . . . ?
C100 C101 C102 Yb2 70.1(5) . . . . ?
C107 C101 C102 Yb2 -116.4(7) . . . . ?
N7 Yb2 C102 C101 26.8(5) . . . . ?
N8 Yb2 C102 C101 84.0(5) . . . . ?
N6 Yb2 C102 C101 -51.8(5) . . . . ?
C92 Yb2 C102 C101 -158.7(4) . . . . ?
C93 Yb2 C102 C101 172.1(5) . . . . ?
C90 Yb2 C102 C101 150.2(5) . . . . ?
C100 Yb2 C102 C101 -37.5(4) . . . . ?
C91 Yb2 C102 C101 -156.6(4) . . . . ?
C89 Yb2 C102 C101 145.0(4) . . . . ?
C104 Yb2 C102 C101 -77.6(5) . . . . ?
N7 Yb2 C102 C103 139.9(4) . . . . ?
N8 Yb2 C102 C103 -162.8(5) . . . . ?
N6 Yb2 C102 C103 61.4(5) . . . . ?
C92 Yb2 C102 C103 -45.5(5) . . . . ?
C101 Yb2 C102 C103 113.2(6) . . . . ?
C93 Yb2 C102 C103 -74.7(5) . . . . ?
C90 Yb2 C102 C103 -96.6(5) . . . . ?
C100 Yb2 C102 C103 75.7(5) . . . . ?
C91 Yb2 C102 C103 -43.4(6) . . . . ?
C89 Yb2 C102 C103 -101.8(5) . . . . ?
C104 Yb2 C102 C103 35.6(4) . . . . ?
N7 Yb2 C102 C108 -97.8(6) . . . . ?
N8 Yb2 C102 C108 -40.5(6) . . . . ?
N6 Yb2 C102 C108 -176.4(6) . . . . ?
C92 Yb2 C102 C108 76.8(7) . . . . ?
C101 Yb2 C102 C108 -124.6(9) . . . . ?
C93 Yb2 C102 C108 47.6(7) . . . . ?
C90 Yb2 C102 C108 25.6(9) . . . . ?
C100 Yb2 C102 C108 -162.1(8) . . . . ?
C91 Yb2 C102 C108 78.9(7) . . . . ?
C89 Yb2 C102 C108 20.5(7) . . . . ?
C104 Yb2 C102 C108 157.9(8) . . . . ?
C101 C102 C103 C104 0.6(8) . . . . ?
C108 C102 C103 C104 166.7(7) . . . . ?
Yb2 C102 C103 C104 -66.8(5) . . . . ?
C101 C102 C103 C109 -166.6(7) . . . . ?
C108 C102 C103 C109 -0.5(11) . . . . ?
Yb2 C102 C103 C109 126.0(7) . . . . ?
C101 C102 C103 Yb2 67.4(5) . . . . ?
C108 C102 C103 Yb2 -126.5(7) . . . . ?
N7 Yb2 C103 C104 58.9(6) . . . . ?
N8 Yb2 C103 C104 133.0(5) . . . . ?
N6 Yb2 C103 C104 -15.2(5) . . . . ?
C92 Yb2 C103 C104 -106.0(5) . . . . ?
C101 Yb2 C103 C104 78.1(5) . . . . ?
C93 Yb2 C103 C104 -136.7(5) . . . . ?
C90 Yb2 C103 C104 -121.0(5) . . . . ?
C102 Yb2 C103 C104 115.4(7) . . . . ?
C100 Yb2 C103 C104 37.3(4) . . . . ?
C91 Yb2 C103 C104 -92.7(5) . . . . ?
C89 Yb2 C103 C104 -150.4(4) . . . . ?
N7 Yb2 C103 C102 -56.5(6) . . . . ?
N8 Yb2 C103 C102 17.6(5) . . . . ?
N6 Yb2 C103 C102 -130.6(4) . . . . ?
C92 Yb2 C103 C102 138.6(4) . . . . ?
C101 Yb2 C103 C102 -37.2(4) . . . . ?
C93 Yb2 C103 C102 107.9(4) . . . . ?
C90 Yb2 C103 C102 123.6(4) . . . . ?
C100 Yb2 C103 C102 -78.1(5) . . . . ?
C91 Yb2 C103 C102 151.9(4) . . . . ?
C89 Yb2 C103 C102 94.2(4) . . . . ?
C104 Yb2 C103 C102 -115.4(7) . . . . ?
N7 Yb2 C103 C109 -178.7(6) . . . . ?
N8 Yb2 C103 C109 -104.6(7) . . . . ?
N6 Yb2 C103 C109 107.1(7) . . . . ?
C92 Yb2 C103 C109 16.4(7) . . . . ?
C101 Yb2 C103 C109 -159.5(8) . . . . ?
C93 Yb2 C103 C109 -14.4(7) . . . . ?
C90 Yb2 C103 C109 1.3(9) . . . . ?
C102 Yb2 C103 C109 -122.2(9) . . . . ?
C100 Yb2 C103 C109 159.7(8) . . . . ?
C91 Yb2 C103 C109 29.7(8) . . . . ?
C89 Yb2 C103 C109 -28.0(8) . . . . ?
C104 Yb2 C103 C109 122.4(9) . . . . ?
C102 C103 C104 C100 -1.3(8) . . . . ?
C109 C103 C104 C100 166.0(7) . . . . ?
Yb2 C103 C104 C100 -67.0(5) . . . . ?
C102 C103 C104 C110 -164.7(7) . . . . ?
C109 C103 C104 C110 2.7(12) . . . . ?
Yb2 C103 C104 C110 129.6(8) . . . . ?
C102 C103 C104 Yb2 65.7(5) . . . . ?
C109 C103 C104 Yb2 -126.9(7) . . . . ?
C101 C100 C104 C103 1.5(8) . . . . ?
C105 C100 C104 C103 -174.3(7) . . . . ?
Yb2 C100 C104 C103 68.5(5) . . . . ?
C101 C100 C104 C110 164.5(7) . . . . ?
C105 C100 C104 C110 -11.3(12) . . . . ?
Yb2 C100 C104 C110 -128.5(7) . . . . ?
C101 C100 C104 Yb2 -67.0(5) . . . . ?
C105 C100 C104 Yb2 117.2(7) . . . . ?
N7 Yb2 C104 C103 -138.0(4) . . . . ?
N8 Yb2 C104 C103 -58.8(5) . . . . ?
N6 Yb2 C104 C103 165.1(5) . . . . ?
C92 Yb2 C104 C103 75.9(5) . . . . ?
C101 Yb2 C104 C103 -76.2(5) . . . . ?
C93 Yb2 C104 C103 47.4(5) . . . . ?
C90 Yb2 C104 C103 97.5(5) . . . . ?
C102 Yb2 C104 C103 -36.6(4) . . . . ?
C100 Yb2 C104 C103 -114.3(6) . . . . ?
C91 Yb2 C104 C103 102.3(5) . . . . ?
C89 Yb2 C104 C103 45.2(6) . . . . ?
N7 Yb2 C104 C100 -23.7(5) . . . . ?
N8 Yb2 C104 C100 55.5(5) . . . . ?
N6 Yb2 C104 C100 -80.7(4) . . . . ?
C92 Yb2 C104 C100 -169.8(4) . . . . ?
C101 Yb2 C104 C100 38.0(4) . . . . ?
C93 Yb2 C104 C100 161.7(4) . . . . ?
C90 Yb2 C104 C100 -148.2(4) . . . . ?
C102 Yb2 C104 C100 77.7(5) . . . . ?
C91 Yb2 C104 C100 -143.4(4) . . . . ?
C89 Yb2 C104 C100 159.5(4) . . . . ?
N7 Yb2 C104 C110 99.3(8) . . . . ?
N8 Yb2 C104 C110 178.6(7) . . . . ?
N6 Yb2 C104 C110 42.4(8) . . . . ?
C92 Yb2 C104 C110 -46.8(8) . . . . ?
C101 Yb2 C104 C110 161.1(9) . . . . ?
C93 Yb2 C104 C110 -75.3(8) . . . . ?
C90 Yb2 C104 C110 -25.2(10) . . . . ?
C102 Yb2 C104 C110 -159.3(9) . . . . ?
C100 Yb2 C104 C110 123.1(10) . . . . ?
C91 Yb2 C104 C110 -20.4(8) . . . . ?
C89 Yb2 C104 C110 -77.5(9) . . . . ?
C101 C100 C105 C106 -82.7(10) . . . . ?
C104 C100 C105 C106 92.3(10) . . . . ?
Yb2 C100 C105 C106 -173.3(6) . . . . ?

loop_
_platon_squeeze_void_nr
_platon_squeeze_void_average_x
_platon_squeeze_void_average_y
_platon_squeeze_void_average_z
_platon_squeeze_void_volume
_platon_squeeze_void_count_electrons
_platon_squeeze_void_content
1 0.500 0.500 0.500 302 68 toluene
2 0.464 0.134 0.175 27 5 toluene
3 0.536 0.866 0.825 27 6 toluene
